data_7218710
loop_
_publ_author_name
'An, Haiyan'
'Wang, Lin'
'Hu, Ying'
'Fei, Fei'

_publ_section_title
;
 Temperature-induced racemic compounds and chiral conglomerates based on
 polyoxometalates and lanthanides: syntheses, structures and catalytic
 properties
;
_journal_issue 7
_journal_name_full CrystEngComm
_journal_page_first 1531
_journal_paper_doi 10.1039/C4CE01802H
_journal_volume 17
_journal_year 2015
_chemical_formula_sum 'Co2 H40 Mo10 O56 Sm2'
_chemical_formula_weight 2314.28
_chemical_name_systematic
; 
 ? 
;
_space_group_IT_number 2
_symmetry_cell_setting triclinic
_symmetry_space_group_name_Hall '-P 1'
_symmetry_space_group_name_H-M 'P -1'
_atom_sites_solution_primary direct
_atom_sites_solution_secondary difmap
_audit_creation_method SHELXL-97
_cell_angle_alpha 74.555(3)
_cell_angle_beta 85.531(3)
_cell_angle_gamma 89.871(2)
_cell_formula_units_Z 2
_cell_length_a 12.458(3)
_cell_length_b 13.915(3)
_cell_length_c 14.341(3)
_cell_measurement_reflns_used 13309
_cell_measurement_temperature 293(2)
_cell_measurement_theta_max 25.00
_cell_measurement_theta_min 1.52
_cell_volume 2388.5(9)
_computing_molecular_graphics 'Bruker SHELXTL'
_computing_publication_material 'Bruker SHELXTL'
_computing_structure_refinement 'SHELXL-97 (Sheldrick, 1997)'
_computing_structure_solution 'SHELXS-97 (Sheldrick, 1990)'
_diffrn_ambient_temperature 293(2)
_diffrn_detector_area_resol_mean 0.01
_diffrn_measured_fraction_theta_full 0.984
_diffrn_measured_fraction_theta_max 0.984
_diffrn_measurement_device_type 'Bruker Smart Apex CCD'
_diffrn_measurement_method \w-2\q
_diffrn_radiation_monochromator graphite
_diffrn_radiation_source 'fine-focus sealed tube'
_diffrn_radiation_type MoK\a
_diffrn_radiation_wavelength 0.71073
_diffrn_reflns_av_R_equivalents 0.0319
_diffrn_reflns_av_sigmaI/netI 0.0563
_diffrn_reflns_limit_h_max 14
_diffrn_reflns_limit_h_min -14
_diffrn_reflns_limit_k_max 16
_diffrn_reflns_limit_k_min -16
_diffrn_reflns_limit_l_max 17
_diffrn_reflns_limit_l_min -14
_diffrn_reflns_number 13309
_diffrn_reflns_theta_full 25.00
_diffrn_reflns_theta_max 25.00
_diffrn_reflns_theta_min 1.52
_diffrn_standards_decay_% none
_diffrn_standards_interval_count 0
_diffrn_standards_interval_time 0
_diffrn_standards_number 0
_exptl_absorpt_coefficient_mu 5.750
_exptl_absorpt_correction_T_max 0.563
_exptl_absorpt_correction_T_min 0.412
_exptl_absorpt_correction_type empirical
_exptl_absorpt_process_details 'ABSCOR by T.Higashi 8 March, 1995'
_exptl_crystal_colour 'dark green'
_exptl_crystal_density_diffrn 3.218
_exptl_crystal_density_method 'not measured'
_exptl_crystal_description plate
_exptl_crystal_F_000 2172
_exptl_crystal_size_max 0.28
_exptl_crystal_size_mid 0.13
_exptl_crystal_size_min 0.10
_refine_diff_density_max 1.946
_refine_diff_density_min -1.967
_refine_diff_density_rms 0.205
_refine_ls_extinction_method none
_refine_ls_goodness_of_fit_ref 1.024
_refine_ls_hydrogen_treatment none
_refine_ls_matrix_type full
_refine_ls_number_parameters 640
_refine_ls_number_reflns 8270
_refine_ls_number_restraints 114
_refine_ls_restrained_S_all 1.038
_refine_ls_R_factor_all 0.0478
_refine_ls_R_factor_gt 0.0384
_refine_ls_shift/su_max 0.001
_refine_ls_shift/su_mean 0.000
_refine_ls_structure_factor_coef Fsqd
_refine_ls_weighting_details 'calc w=1/[\s^2^(Fo^2^)+(0.0457P)^2^+11.7308P] where P=(Fo^2^+2Fc^2^)/3'
_refine_ls_weighting_scheme calc
_refine_ls_wR_factor_gt 0.0981
_refine_ls_wR_factor_ref 0.1039
_reflns_number_gt 6892
_reflns_number_total 8270
_reflns_threshold_expression >2sigma(I)
_cod_data_source_file c4ce01802h1.cif
_cod_data_source_block 1
_cod_depositor_comments
;
The following automatic conversions were performed:

'_symmetry_cell_setting' value 'Triclinic' changed to 'triclinic'
according to
/usr/data/users/saulius/crontab/automatic-downloads/rss-feeds/RSC/lib/dictionaries/cif_core.dic
dictionary named 'cif_core.dic' version 2.4.2 from 2011-04-26.

Automatic conversion script
Id: cif_fix_values 2827 2014-09-09 07:05:25Z andrius 

 Adding full bibliography for 7218710--7218713.cif.
;
_cod_original_sg_symbol_H-M P-1
_cod_original_formula_sum 'H40 Co2 Mo10 O56 Sm2'
_cod_database_code 7218710

loop_
_symmetry_equiv_pos_as_xyz
'x, y, z'
'-x, -y, -z'

loop_
_atom_site_label
_atom_site_type_symbol
_atom_site_fract_x
_atom_site_fract_y
_atom_site_fract_z
_atom_site_U_iso_or_equiv
_atom_site_adp_type
_atom_site_occupancy
_atom_site_symmetry_multiplicity
_atom_site_calc_flag
_atom_site_refinement_flags
Mo1 Mo 0.07543(5) 0.89562(5) 0.17297(5) 0.01799(16) Uani 1 1 d .
Mo2 Mo 0.02840(6) 0.73616(6) 0.46540(5) 0.02640(18) Uani 1 1 d .
Mo3 Mo 0.18927(6) 0.56350(5) 0.41727(6) 0.02585(18) Uani 1 1 d .
Mo4 Mo 0.39881(6) 0.63497(5) 0.25647(5) 0.02253(17) Uani 1 1 d .
Mo5 Mo 0.43440(5) 0.87257(5) 0.14075(5) 0.01858(16) Uani 1 1 d .
Mo6 Mo 0.43824(5) 0.87360(5) 0.37630(5) 0.01865(16) Uani 1 1 d .
Mo7 Mo 0.50560(6) 1.10712(5) 0.26243(5) 0.02205(17) Uani 1 1 d .
Mo8 Mo 0.33428(6) 1.24356(6) 0.11997(6) 0.02857(19) Uani 1 1 d .
Mo9 Mo 0.11715(6) 1.13400(5) 0.07574(5) 0.02243(17) Uani 1 1 d .
Mo10 Mo 0.09527(5) 0.97223(5) 0.37350(5) 0.01897(16) Uani 1 1 d .
Co1 Co 0.23739(8) 0.80188(8) 0.31078(8) 0.0166(2) Uani 1 1 d .
Co2 Co 0.28277(8) 1.00359(7) 0.22225(7) 0.0157(2) Uani 1 1 d .
Sm1 Sm -0.16380(3) 1.07494(3) 0.23750(3) 0.02150(12) Uani 1 1 d .
Sm2 Sm 0.71104(4) 0.54869(4) 0.30625(3) 0.02822(13) Uani 1 1 d .
O1 O 0.2084(4) 0.7171(4) 0.4410(4) 0.0220(12) Uani 1 1 d .
O2 O 0.0891(4) 0.8336(4) 0.3145(4) 0.0202(12) Uani 1 1 d .
O3 O 0.1327(4) 1.0233(4) 0.2306(4) 0.0179(11) Uani 1 1 d .
O4 O 0.2896(4) 1.0953(4) 0.0920(4) 0.0199(12) Uani 1 1 d .
O5 O 0.2521(4) 0.8872(4) 0.1851(4) 0.0177(11) Uani 1 1 d .
O6 O 0.2228(4) 0.6780(4) 0.2732(4) 0.0208(12) Uani 1 1 d .
O7 O 0.3884(4) 0.7848(4) 0.2988(4) 0.0193(12) Uani 1 1 d .
O8 O 0.2639(4) 0.9184(4) 0.3478(4) 0.0184(12) Uani 1 1 d .
O9 O 0.0814(5) 0.8625(5) 0.4844(4) 0.0276(14) Uani 1 1 d .
O10 O -0.0381(4) 0.9985(4) 0.3577(4) 0.0236(13) Uani 1 1 d .
O11 O -0.0560(4) 0.9300(5) 0.1901(4) 0.0256(13) Uani 1 1 d .
O12 O 0.1332(5) 1.1968(5) -0.0422(4) 0.0359(16) Uani 1 1 d .
O13 O 0.3441(5) 0.5799(4) 0.3894(4) 0.0255(13) Uani 1 1 d .
O14 O 0.3885(5) 0.8109(5) 0.4921(4) 0.0293(14) Uani 1 1 d .
O15 O 0.5709(5) 0.8606(4) 0.1341(4) 0.0291(14) Uani 1 1 d .
O16 O 0.3933(5) 0.7403(4) 0.1385(4) 0.0234(13) Uani 1 1 d .
O17 O 0.4610(5) 1.0051(4) 0.3815(4) 0.0237(13) Uani 1 1 d .
O18 O 0.1645(6) 0.4708(5) 0.3644(5) 0.0423(17) Uani 1 1 d .
O19 O 0.1778(5) 1.2261(4) 0.1345(4) 0.0289(14) Uani 1 1 d .
O20 O 0.4311(4) 0.9705(4) 0.2197(4) 0.0167(11) Uani 1 1 d .
O21 O 0.1142(4) 1.0001(4) 0.0588(4) 0.0216(12) Uani 1 1 d .
O22 O 0.0237(5) 0.6759(5) 0.5861(5) 0.0420(17) Uani 1 1 d .
O23 O 0.1448(5) 1.0646(5) 0.4166(5) 0.0378(16) Uani 1 1 d .
O24 O 0.0500(5) 0.6250(4) 0.4098(5) 0.0297(14) Uani 1 1 d .
O25 O 0.4047(5) 0.9405(5) 0.0287(4) 0.0287(14) Uani 1 1 d .
O26 O 0.0746(5) 0.7906(5) 0.1327(5) 0.0335(15) Uani 1 1 d .
O27 O -0.0178(5) 1.1405(5) 0.1113(5) 0.0344(15) Uani 1 1 d .
O28 O 0.5340(5) 0.6266(5) 0.2708(4) 0.0301(14) Uani 1 1 d .
O29 O 0.5686(4) 0.8353(4) 0.3644(4) 0.0278(14) Uani 1 1 d .
O30 O 0.3695(6) 0.5393(5) 0.2094(5) 0.0412(17) Uani 1 1 d .
O31 O 0.4740(5) 1.1815(4) 0.1350(4) 0.0270(13) Uani 1 1 d .
O32 O 0.3248(4) 1.1197(4) 0.2622(4) 0.0225(12) Uani 1 1 d .
O33 O 0.5217(6) 1.2012(5) 0.3148(5) 0.0403(17) Uani 1 1 d .
O34 O 0.6345(5) 1.0703(5) 0.2390(4) 0.0286(14) Uani 1 1 d .
O35 O -0.0997(5) 0.7649(5) 0.4404(5) 0.0400(17) Uani 1 1 d .
O36 O 0.3529(6) 1.3042(5) -0.0004(5) 0.049(2) Uani 1 1 d .
O37 O 0.3420(6) 1.3326(5) 0.1800(6) 0.050(2) Uani 1 1 d .
O38 O 0.1948(5) 0.5079(5) 0.5392(5) 0.0337(15) Uani 1 1 d .
O1W O -0.2366(7) 1.1148(8) 0.3852(6) 0.073(3) Uani 1 1 d U
O2W O -0.0418(9) 1.2028(7) 0.2788(8) 0.080(3) Uani 1 1 d U
O3W O -0.2310(5) 0.9127(5) 0.3293(5) 0.0442(18) Uani 1 1 d U
O4W O -0.2254(5) 1.0498(5) 0.0912(5) 0.0382(16) Uani 1 1 d U
O5W O -0.2173(5) 1.2467(5) 0.1660(5) 0.0394(16) Uani 1 1 d U
O6W O 0.7767(7) 0.5629(6) 0.1346(5) 0.058(2) Uani 1 1 d U
O7W O 0.5991(7) 0.4381(6) 0.2345(6) 0.060(2) Uani 1 1 d U
O8W O 0.7306(6) 0.7277(5) 0.2164(5) 0.0447(18) Uani 1 1 d U
O9W O 0.6719(6) 0.6523(5) 0.4182(5) 0.0480(19) Uani 1 1 d U
O10W O 0.9035(5) 0.5947(6) 0.2818(5) 0.0476(19) Uani 1 1 d U
O11W O 0.5847(5) 0.4460(5) 0.4303(5) 0.0426(17) Uani 1 1 d U
O12W O 0.7946(7) 0.3869(6) 0.3124(6) 0.058(2) Uani 1 1 d U
OW1 O 0.4024(7) 0.3566(6) 0.3855(6) 0.057(2) Uani 1 1 d U
OW2 O 0.3246(12) 0.1623(10) 0.4498(10) 0.124(4) Uani 1 1 d U
OW3 O 0.9254(9) 0.4064(8) 0.0975(8) 0.090(3) Uani 1 1 d U
OW4 O 0.6433(7) 0.2992(8) 0.0294(6) 0.071(3) Uani 1 1 d U
OW5 O 0.0228(13) 0.6127(11) 0.0961(11) 0.142(5) Uani 1 1 d U
OW6 O 0.581(2) 0.4840(15) 0.0394(15) 0.095(6) Uani 0.50 1 d PU
OW7 O 0.0977(16) 0.3890(16) 0.2149(14) 0.084(6) Uani 0.50 1 d PU

loop_
_atom_site_aniso_label
_atom_site_aniso_U_11
_atom_site_aniso_U_22
_atom_site_aniso_U_33
_atom_site_aniso_U_23
_atom_site_aniso_U_13
_atom_site_aniso_U_12
Mo1 0.0139(3) 0.0231(4) 0.0176(4) -0.0055(3) -0.0055(3) 0.0023(3)
Mo2 0.0148(4) 0.0324(4) 0.0247(4) 0.0055(3) -0.0034(3) 0.0008(3)
Mo3 0.0214(4) 0.0190(4) 0.0321(4) 0.0040(3) -0.0097(3) -0.0013(3)
Mo4 0.0221(4) 0.0189(4) 0.0270(4) -0.0051(3) -0.0079(3) 0.0062(3)
Mo5 0.0156(4) 0.0207(4) 0.0191(4) -0.0040(3) -0.0037(3) 0.0044(3)
Mo6 0.0146(4) 0.0217(4) 0.0187(4) -0.0024(3) -0.0061(3) 0.0022(3)
Mo7 0.0155(4) 0.0213(4) 0.0298(4) -0.0061(3) -0.0072(3) 0.0021(3)
Mo8 0.0253(4) 0.0183(4) 0.0384(5) 0.0013(3) -0.0115(3) 0.0016(3)
Mo9 0.0146(4) 0.0249(4) 0.0234(4) 0.0022(3) -0.0050(3) 0.0035(3)
Mo10 0.0138(4) 0.0273(4) 0.0166(4) -0.0063(3) -0.0043(3) 0.0041(3)
Co1 0.0126(5) 0.0172(5) 0.0187(6) -0.0019(4) -0.0041(4) 0.0019(4)
Co2 0.0125(5) 0.0164(5) 0.0172(5) -0.0021(4) -0.0045(4) 0.0026(4)
Sm1 0.0165(2) 0.0275(2) 0.0215(2) -0.00701(18) -0.00661(17) 0.00530(17)
Sm2 0.0252(3) 0.0299(3) 0.0292(3) -0.0053(2) -0.00944(19) 0.01011(19)
O1 0.018(3) 0.022(3) 0.021(3) 0.004(2) -0.006(2) 0.001(2)
O2 0.012(3) 0.025(3) 0.022(3) -0.003(2) -0.005(2) 0.004(2)
O3 0.010(3) 0.024(3) 0.019(3) -0.004(2) -0.005(2) 0.004(2)
O4 0.016(3) 0.020(3) 0.020(3) 0.001(2) -0.005(2) 0.002(2)
O5 0.015(3) 0.022(3) 0.017(3) -0.004(2) -0.006(2) 0.002(2)
O6 0.019(3) 0.017(3) 0.025(3) -0.003(2) -0.007(2) 0.002(2)
O7 0.012(3) 0.022(3) 0.021(3) 0.000(2) -0.005(2) 0.002(2)
O8 0.016(3) 0.022(3) 0.015(3) -0.002(2) -0.003(2) 0.002(2)
O9 0.028(3) 0.037(4) 0.016(3) -0.002(3) -0.008(2) 0.008(3)
O10 0.016(3) 0.031(3) 0.022(3) -0.001(3) -0.006(2) 0.004(2)
O11 0.011(3) 0.040(4) 0.028(3) -0.011(3) -0.007(2) -0.001(2)
O12 0.028(4) 0.046(4) 0.026(3) 0.006(3) -0.010(3) 0.004(3)
O13 0.021(3) 0.023(3) 0.030(3) 0.001(3) -0.010(2) 0.002(2)
O14 0.025(3) 0.037(4) 0.022(3) 0.001(3) -0.007(2) 0.000(3)
O15 0.020(3) 0.031(3) 0.034(4) -0.005(3) -0.003(3) 0.002(3)
O16 0.030(3) 0.021(3) 0.019(3) -0.003(2) -0.006(2) 0.006(2)
O17 0.026(3) 0.025(3) 0.020(3) -0.005(2) -0.006(2) 0.003(3)
O18 0.038(4) 0.032(4) 0.057(5) -0.007(3) -0.020(3) -0.006(3)
O19 0.025(3) 0.025(3) 0.037(4) -0.008(3) -0.010(3) 0.012(3)
O20 0.011(3) 0.021(3) 0.017(3) -0.001(2) -0.003(2) 0.005(2)
O21 0.014(3) 0.032(3) 0.017(3) -0.003(2) -0.002(2) 0.001(2)
O22 0.026(4) 0.053(4) 0.034(4) 0.010(3) -0.001(3) 0.004(3)
O23 0.027(4) 0.054(4) 0.043(4) -0.031(4) -0.007(3) 0.002(3)
O24 0.014(3) 0.032(3) 0.038(4) 0.001(3) -0.008(3) -0.003(3)
O25 0.024(3) 0.037(4) 0.025(3) -0.007(3) -0.007(3) 0.006(3)
O26 0.038(4) 0.033(4) 0.037(4) -0.019(3) -0.013(3) 0.006(3)
O27 0.018(3) 0.031(4) 0.045(4) 0.005(3) -0.002(3) 0.004(3)
O28 0.025(3) 0.033(3) 0.032(4) -0.005(3) -0.010(3) 0.011(3)
O29 0.017(3) 0.025(3) 0.040(4) -0.005(3) -0.006(3) 0.004(2)
O30 0.060(5) 0.023(3) 0.045(4) -0.013(3) -0.014(3) 0.006(3)
O31 0.020(3) 0.024(3) 0.033(3) 0.002(3) -0.004(3) -0.002(2)
O32 0.017(3) 0.020(3) 0.033(3) -0.011(3) -0.006(2) 0.002(2)
O33 0.041(4) 0.036(4) 0.050(4) -0.018(3) -0.014(3) 0.001(3)
O34 0.018(3) 0.037(4) 0.029(3) -0.004(3) -0.002(2) 0.005(3)
O35 0.017(3) 0.047(4) 0.046(4) 0.007(3) -0.009(3) 0.002(3)
O36 0.040(4) 0.045(4) 0.048(5) 0.016(3) -0.013(3) -0.002(3)
O37 0.046(5) 0.027(4) 0.083(6) -0.017(4) -0.020(4) 0.000(3)
O38 0.024(3) 0.032(4) 0.036(4) 0.009(3) -0.011(3) 0.004(3)
O1W 0.063(5) 0.127(7) 0.045(4) -0.045(5) -0.023(4) 0.045(5)
O2W 0.105(7) 0.054(5) 0.098(6) -0.034(4) -0.067(5) 0.012(5)
O3W 0.026(3) 0.038(4) 0.055(4) 0.011(3) -0.001(3) -0.001(3)
O4W 0.033(4) 0.057(4) 0.031(3) -0.020(3) -0.010(3) 0.007(3)
O5W 0.034(4) 0.037(4) 0.046(4) -0.005(3) -0.016(3) 0.009(3)
O6W 0.072(5) 0.069(5) 0.034(4) -0.012(4) -0.014(4) 0.016(4)
O7W 0.055(5) 0.065(5) 0.077(5) -0.043(4) -0.021(4) 0.014(4)
O8W 0.037(4) 0.041(4) 0.044(4) 0.009(3) 0.000(3) 0.008(3)
O9W 0.067(5) 0.041(4) 0.043(4) -0.018(3) -0.021(4) 0.018(4)
O10W 0.028(4) 0.074(5) 0.035(4) -0.003(3) -0.004(3) 0.005(3)
O11W 0.033(4) 0.046(4) 0.044(4) -0.002(3) -0.008(3) -0.007(3)
O12W 0.059(5) 0.053(4) 0.069(5) -0.025(4) -0.028(4) 0.021(4)
OW1 0.069(5) 0.049(4) 0.059(5) -0.021(4) -0.019(4) -0.001(4)
OW2 0.138(8) 0.128(8) 0.111(8) -0.043(6) -0.007(7) -0.028(7)
OW3 0.100(7) 0.075(6) 0.091(6) -0.014(5) -0.015(5) -0.014(5)
OW4 0.063(5) 0.104(6) 0.047(5) -0.020(4) -0.019(4) 0.004(5)
OW5 0.163(9) 0.119(8) 0.148(9) -0.047(7) 0.011(7) -0.004(7)
OW6 0.143(11) 0.068(9) 0.082(10) -0.024(8) -0.034(8) -0.006(8)
OW7 0.086(9) 0.117(10) 0.069(9) -0.054(8) -0.019(7) 0.051(8)

loop_
_atom_type_symbol
_atom_type_description
_atom_type_scat_dispersion_real
_atom_type_scat_dispersion_imag
_atom_type_scat_source
Co Co 0.3494 0.9721 'International Tables Vol C Tables 4.2.6.8 and 6.1.1.4'
H H 0.0000 0.0000 'International Tables Vol C Tables 4.2.6.8 and 6.1.1.4'
Mo Mo -1.6832 0.6857 'International Tables Vol C Tables 4.2.6.8 and 6.1.1.4'
O O 0.0106 0.0060 'International Tables Vol C Tables 4.2.6.8 and 6.1.1.4'
Sm Sm -0.1638 3.4418 'International Tables Vol C Tables 4.2.6.8 and 6.1.1.4'

loop_
_geom_angle_atom_site_label_1
_geom_angle_atom_site_label_2
_geom_angle_atom_site_label_3
_geom_angle
_geom_angle_site_symmetry_1
_geom_angle_site_symmetry_3
O26 Mo1 O11 108.1(3) . .
O26 Mo1 O21 104.1(3) . .
O11 Mo1 O21 96.9(3) . .
O26 Mo1 O2 99.7(3) . .
O11 Mo1 O2 94.0(2) . .
O21 Mo1 O2 149.1(2) . .
O26 Mo1 O5 91.6(3) . .
O11 Mo1 O5 159.3(2) . .
O21 Mo1 O5 83.8(2) . .
O2 Mo1 O5 76.1(2) . .
O26 Mo1 O3 161.8(3) . .
O11 Mo1 O3 89.8(2) . .
O21 Mo1 O3 75.9(2) . .
O2 Mo1 O3 75.3(2) . .
O5 Mo1 O3 70.19(19) . .
O26 Mo1 Co1 89.1(2) . .
O11 Mo1 Co1 132.6(2) . .
O21 Mo1 Co1 121.81(16) . .
O2 Mo1 Co1 38.80(15) . .
O5 Mo1 Co1 38.74(14) . .
O3 Mo1 Co1 76.03(13) . .
O35 Mo2 O22 106.3(3) . .
O35 Mo2 O24 100.7(3) . .
O22 Mo2 O24 100.4(3) . .
O35 Mo2 O9 101.2(3) . .
O22 Mo2 O9 93.5(3) . .
O24 Mo2 O9 149.6(2) . .
O35 Mo2 O1 159.7(3) . .
O22 Mo2 O1 93.8(3) . .
O24 Mo2 O1 72.2(2) . .
O9 Mo2 O1 80.0(2) . .
O35 Mo2 O2 90.1(3) . .
O22 Mo2 O2 161.0(3) . .
O24 Mo2 O2 85.6(2) . .
O9 Mo2 O2 73.5(2) . .
O1 Mo2 O2 70.65(19) . .
O18 Mo3 O38 106.6(3) . .
O18 Mo3 O24 99.0(3) . .
O38 Mo3 O24 103.6(3) . .
O18 Mo3 O13 100.6(3) . .
O38 Mo3 O13 95.1(3) . .
O24 Mo3 O13 147.6(2) . .
O18 Mo3 O6 93.1(3) . .
O38 Mo3 O6 158.1(3) . .
O24 Mo3 O6 81.9(2) . .
O13 Mo3 O6 71.6(2) . .
O18 Mo3 O1 161.7(3) . .
O38 Mo3 O1 91.2(3) . .
O24 Mo3 O1 72.2(2) . .
O13 Mo3 O1 81.4(2) . .
O6 Mo3 O1 70.05(19) . .
O30 Mo4 O28 105.0(3) . .
O30 Mo4 O13 100.1(3) . .
O28 Mo4 O13 99.2(3) . .
O30 Mo4 O16 97.0(3) . .
O28 Mo4 O16 102.6(3) . .
O13 Mo4 O16 147.7(2) . .
O30 Mo4 O6 93.5(3) . .
O28 Mo4 O6 160.6(3) . .
O13 Mo4 O6 71.3(2) . .
O16 Mo4 O6 80.5(2) . .
O30 Mo4 O7 161.6(3) . .
O28 Mo4 O7 92.2(2) . .
O13 Mo4 O7 83.2(2) . .
O16 Mo4 O7 72.4(2) . .
O6 Mo4 O7 70.24(19) . .
O25 Mo5 O15 105.8(3) . .
O25 Mo5 O16 101.5(3) . .
O15 Mo5 O16 99.1(3) . .
O25 Mo5 O20 104.4(3) . .
O15 Mo5 O20 95.6(3) . .
O16 Mo5 O20 145.2(2) . .
O25 Mo5 O7 153.0(2) . .
O15 Mo5 O7 101.1(2) . .
O16 Mo5 O7 73.1(2) . .
O20 Mo5 O7 73.2(2) . .
O25 Mo5 O5 85.0(2) . .
O15 Mo5 O5 167.5(2) . .
O16 Mo5 O5 84.3(2) . .
O20 Mo5 O5 75.35(19) . .
O7 Mo5 O5 68.27(18) . .
O25 Mo5 Co2 87.1(2) . .
O15 Mo5 Co2 133.8(2) . .
O16 Mo5 Co2 121.92(17) . .
O20 Mo5 Co2 38.42(15) . .
O7 Mo5 Co2 74.54(14) . .
O5 Mo5 Co2 38.80(13) . .
O29 Mo6 O14 105.8(3) . .
O29 Mo6 O17 100.9(3) . .
O14 Mo6 O17 104.8(3) . .
O29 Mo6 O7 91.4(2) . .
O14 Mo6 O7 101.7(3) . .
O17 Mo6 O7 146.4(2) . .
O29 Mo6 O8 163.3(2) . .
O14 Mo6 O8 86.6(2) . .
O17 Mo6 O8 86.3(2) . .
O7 Mo6 O8 74.9(2) . .
O29 Mo6 O20 97.3(2) . .
O14 Mo6 O20 156.5(2) . .
O17 Mo6 O20 74.4(2) . .
O7 Mo6 O20 73.0(2) . .
O8 Mo6 O20 69.97(18) . .
O29 Mo6 Co1 129.5(2) . .
O14 Mo6 Co1 85.9(2) . .
O17 Mo6 Co1 123.77(18) . .
O7 Mo6 Co1 38.33(15) . .
O8 Mo6 Co1 38.58(13) . .
O20 Mo6 Co1 75.89(13) . .
O33 Mo7 O34 104.5(3) . .
O33 Mo7 O31 100.3(3) . .
O34 Mo7 O31 100.6(3) . .
O33 Mo7 O17 96.7(3) . .
O34 Mo7 O17 100.7(3) . .
O31 Mo7 O17 148.4(2) . .
O33 Mo7 O32 94.9(3) . .
O34 Mo7 O32 160.4(3) . .
O31 Mo7 O32 72.5(2) . .
O17 Mo7 O32 79.7(2) . .
O33 Mo7 O20 161.9(3) . .
O34 Mo7 O20 91.6(2) . .
O31 Mo7 O20 84.6(2) . .
O17 Mo7 O20 71.7(2) . .
O32 Mo7 O20 69.70(18) . .
O37 Mo8 O36 105.9(4) . .
O37 Mo8 O31 102.7(3) . .
O36 Mo8 O31 98.3(3) . .
O37 Mo8 O19 97.5(3) . .
O36 Mo8 O19 100.3(3) . .
O31 Mo8 O19 147.5(2) . .
O37 Mo8 O4 158.8(3) . .
O36 Mo8 O4 93.7(3) . .
O31 Mo8 O4 81.8(2) . .
O19 Mo8 O4 70.7(2) . .
O37 Mo8 O32 91.6(3) . .
O36 Mo8 O32 161.5(3) . .
O31 Mo8 O32 71.3(2) . .
O19 Mo8 O32 83.0(2) . .
O4 Mo8 O32 70.03(19) . .
O12 Mo9 O27 106.3(3) . .
O12 Mo9 O19 101.2(3) . .
O27 Mo9 O19 100.8(3) . .
O12 Mo9 O21 97.8(3) . .
O27 Mo9 O21 97.7(3) . .
O19 Mo9 O21 148.4(2) . .
O12 Mo9 O4 96.4(3) . .
O27 Mo9 O4 157.3(3) . .
O19 Mo9 O4 72.8(2) . .
O21 Mo9 O4 80.2(2) . .
O12 Mo9 O3 165.4(3) . .
O27 Mo9 O3 86.7(2) . .
O19 Mo9 O3 82.4(2) . .
O21 Mo9 O3 73.4(2) . .
O4 Mo9 O3 70.99(18) . .
O23 Mo10 O10 106.0(3) . .
O23 Mo10 O9 103.1(3) . .
O10 Mo10 O9 100.4(3) . .
O23 Mo10 O3 102.3(3) . .
O10 Mo10 O3 90.6(2) . .
O9 Mo10 O3 148.2(2) . .
O23 Mo10 O8 90.8(3) . .
O10 Mo10 O8 159.8(2) . .
O9 Mo10 O8 86.2(2) . .
O3 Mo10 O8 74.7(2) . .
O23 Mo10 O2 160.5(3) . .
O10 Mo10 O2 93.3(2) . .
O9 Mo10 O2 74.7(2) . .
O3 Mo10 O2 74.9(2) . .
O8 Mo10 O2 69.78(19) . .
O23 Mo10 Co2 89.9(2) . .
O10 Mo10 Co2 128.55(19) . .
O9 Mo10 Co2 123.60(18) . .
O3 Mo10 Co2 37.95(15) . .
O8 Mo10 Co2 38.37(13) . .
O2 Mo10 Co2 76.03(13) . .
O5 Co1 O8 83.8(2) . .
O5 Co1 O7 87.2(2) . .
O8 Co1 O7 88.1(2) . .
O5 Co1 O2 87.6(2) . .
O8 Co1 O2 87.8(2) . .
O7 Co1 O2 173.7(2) . .
O5 Co1 O1 174.7(2) . .
O8 Co1 O1 95.9(2) . .
O7 Co1 O1 98.0(2) . .
O2 Co1 O1 87.1(2) . .
O5 Co1 O6 96.8(2) . .
O8 Co1 O6 175.1(2) . .
O7 Co1 O6 87.1(2) . .
O2 Co1 O6 97.1(2) . .
O1 Co1 O6 84.0(2) . .
O5 Co1 Co2 42.07(16) . .
O8 Co1 Co2 41.71(16) . .
O7 Co1 Co2 85.84(17) . .
O2 Co1 Co2 87.94(17) . .
O1 Co1 Co2 137.45(18) . .
O6 Co1 Co2 138.55(17) . .
O5 Co1 Mo1 47.99(16) . .
O8 Co1 Mo1 94.22(16) . .
O7 Co1 Mo1 134.34(17) . .
O2 Co1 Mo1 41.41(16) . .
O1 Co1 Mo1 126.93(17) . .
O6 Co1 Mo1 89.77(16) . .
Co2 Co1 Mo1 67.35(3) . .
O5 Co1 Mo6 95.74(16) . .
O8 Co1 Mo6 49.82(16) . .
O7 Co1 Mo6 40.79(17) . .
O2 Co1 Mo6 136.48(17) . .
O1 Co1 Mo6 87.96(17) . .
O6 Co1 Mo6 125.29(16) . .
Co2 Co1 Mo6 67.59(3) . .
Mo1 Co1 Mo6 134.94(4) . .
O8 Co2 O5 83.5(2) . .
O8 Co2 O3 87.4(2) . .
O5 Co2 O3 86.8(2) . .
O8 Co2 O20 88.5(2) . .
O5 Co2 O20 89.1(2) . .
O3 Co2 O20 174.5(2) . .
O8 Co2 O32 95.6(2) . .
O5 Co2 O32 175.8(2) . .
O3 Co2 O32 97.2(2) . .
O20 Co2 O32 86.8(2) . .
O8 Co2 O4 175.2(2) . .
O5 Co2 O4 96.7(2) . .
O3 Co2 O4 87.9(2) . .
O20 Co2 O4 96.3(2) . .
O32 Co2 O4 84.6(2) . .
O8 Co2 Co1 41.77(16) . .
O5 Co2 Co1 41.75(16) . .
O3 Co2 Co1 87.12(17) . .
O20 Co2 Co1 87.35(16) . .
O32 Co2 Co1 137.06(18) . .
O4 Co2 Co1 138.34(17) . .
O8 Co2 Mo5 96.23(16) . .
O5 Co2 Mo5 50.92(16) . .
O3 Co2 Mo5 136.51(17) . .
O20 Co2 Mo5 40.49(16) . .
O32 Co2 Mo5 125.30(17) . .
O4 Co2 Mo5 87.57(16) . .
Co1 Co2 Mo5 68.69(4) . .
O8 Co2 Mo10 48.72(16) . .
O5 Co2 Mo10 93.94(16) . .
O3 Co2 Mo10 40.63(16) . .
O20 Co2 Mo10 136.22(16) . .
O32 Co2 Mo10 88.46(17) . .
O4 Co2 Mo10 126.52(16) . .
Co1 Co2 Mo10 67.50(3) . .
Mo5 Co2 Mo10 136.19(4) . .
O4W Sm1 O3W 91.3(3) . .
O4W Sm1 O1W 139.2(3) . .
O3W Sm1 O1W 80.3(3) . .
O4W Sm1 O10 138.1(2) . .
O3W Sm1 O10 70.2(2) . .
O1W Sm1 O10 76.1(2) . .
O4W Sm1 O5W 82.6(2) . .
O3W Sm1 O5W 143.5(2) . .
O1W Sm1 O5W 81.2(3) . .
O10 Sm1 O5W 134.1(2) . .
O4W Sm1 O27 74.8(2) . .
O3W Sm1 O27 136.2(2) . .
O1W Sm1 O27 135.9(3) . .
O10 Sm1 O27 92.7(2) . .
O5W Sm1 O27 76.7(2) . .
O4W Sm1 O34 67.0(2) . 1_455
O3W Sm1 O34 70.7(2) . 1_455
O1W Sm1 O34 72.6(3) . 1_455
O10 Sm1 O34 133.03(19) . 1_455
O5W Sm1 O34 73.8(2) . 1_455
O27 Sm1 O34 133.9(2) . 1_455
O4W Sm1 O2W 135.4(3) . .
O3W Sm1 O2W 132.2(3) . .
O1W Sm1 O2W 69.7(4) . .
O10 Sm1 O2W 67.1(2) . .
O5W Sm1 O2W 67.7(3) . .
O27 Sm1 O2W 66.7(3) . .
O34 Sm1 O2W 129.0(3) 1_455 .
O4W Sm1 O11 70.4(2) . .
O3W Sm1 O11 67.5(2) . .
O1W Sm1 O11 137.7(3) . .
O10 Sm1 O11 67.78(18) . .
O5W Sm1 O11 140.4(2) . .
O27 Sm1 O11 68.7(2) . .
O34 Sm1 O11 118.13(18) 1_455 .
O2W Sm1 O11 112.8(3) . .
O11W Sm2 O9W 76.7(3) . .
O11W Sm2 O10W 139.1(2) . .
O9W Sm2 O10W 93.3(3) . .
O11W Sm2 O12W 82.6(3) . .
O9W Sm2 O12W 137.0(2) . .
O10W Sm2 O12W 78.3(3) . .
O11W Sm2 O28 75.7(2) . .
O9W Sm2 O28 72.5(2) . .
O10W Sm2 O28 139.4(2) . .
O12W Sm2 O28 137.3(2) . .
O11W Sm2 O8W 136.6(2) . .
O9W Sm2 O8W 70.3(2) . .
O10W Sm2 O8W 71.4(2) . .
O12W Sm2 O8W 140.7(3) . .
O28 Sm2 O8W 68.0(2) . .
O11W Sm2 O6W 138.2(3) . .
O9W Sm2 O6W 140.9(3) . .
O10W Sm2 O6W 70.6(3) . .
O12W Sm2 O6W 76.1(3) . .
O28 Sm2 O6W 96.4(2) . .
O8W Sm2 O6W 70.7(3) . .
O11W Sm2 O38 72.0(2) . 2_666
O9W Sm2 O38 66.8(2) . 2_666
O10W Sm2 O38 67.6(2) . 2_666
O12W Sm2 O38 71.0(2) . 2_666
O28 Sm2 O38 132.5(2) . 2_666
O8W Sm2 O38 117.1(2) . 2_666
O6W Sm2 O38 130.7(2) . 2_666
O11W Sm2 O7W 69.4(3) . .
O9W Sm2 O7W 134.8(3) . .
O10W Sm2 O7W 131.9(3) . .
O12W Sm2 O7W 67.3(3) . .
O28 Sm2 O7W 70.8(2) . .
O8W Sm2 O7W 117.3(3) . .
O6W Sm2 O7W 69.2(3) . .
O38 Sm2 O7W 125.6(2) 2_666 .
Co1 O1 Mo3 103.1(2) . .
Co1 O1 Mo2 101.1(2) . .
Mo3 O1 Mo2 93.5(2) . .
Co1 O2 Mo1 99.8(2) . .
Co1 O2 Mo2 101.1(2) . .
Mo1 O2 Mo2 153.3(3) . .
Co1 O2 Mo10 99.9(2) . .
Mo1 O2 Mo10 101.7(2) . .
Mo2 O2 Mo10 90.85(19) . .
Co2 O3 Mo10 101.4(2) . .
Co2 O3 Mo1 100.0(2) . .
Mo10 O3 Mo1 102.6(2) . .
Co2 O3 Mo9 99.3(2) . .
Mo10 O3 Mo9 153.9(3) . .
Mo1 O3 Mo9 89.14(18) . .
Co2 O4 Mo9 101.9(2) . .
Co2 O4 Mo8 102.5(2) . .
Mo9 O4 Mo8 93.8(2) . .
Co1 O5 Co2 96.2(2) . .
Co1 O5 Mo1 93.3(2) . .
Co2 O5 Mo1 102.5(2) . .
Co1 O5 Mo5 101.8(2) . .
Co2 O5 Mo5 90.3(2) . .
Mo1 O5 Mo5 159.1(3) . .
Co1 O6 Mo3 102.9(2) . .
Co1 O6 Mo4 101.2(2) . .
Mo3 O6 Mo4 93.7(2) . .
Co1 O7 Mo6 100.9(2) . .
Co1 O7 Mo5 102.3(2) . .
Mo6 O7 Mo5 103.8(2) . .
Co1 O7 Mo4 101.5(2) . .
Mo6 O7 Mo4 149.8(3) . .
Mo5 O7 Mo4 90.95(19) . .
Co2 O8 Co1 96.5(2) . .
Co2 O8 Mo10 92.9(2) . .
Co1 O8 Mo10 102.2(2) . .
Co2 O8 Mo6 101.1(2) . .
Co1 O8 Mo6 91.6(2) . .
Mo10 O8 Mo6 159.1(3) . .
Mo10 O9 Mo2 116.5(3) . .
Mo10 O10 Sm1 143.8(3) . .
Mo1 O11 Sm1 139.2(3) . .
Mo4 O13 Mo3 117.9(3) . .
Mo5 O16 Mo4 117.8(3) . .
Mo6 O17 Mo7 119.4(3) . .
Mo9 O19 Mo8 117.6(3) . .
Co2 O20 Mo5 101.1(2) . .
Co2 O20 Mo6 100.0(2) . .
Mo5 O20 Mo6 104.1(2) . .
Co2 O20 Mo7 100.5(2) . .
Mo5 O20 Mo7 151.5(3) . .
Mo6 O20 Mo7 90.25(18) . .
Mo1 O21 Mo9 115.9(3) . .
Mo2 O24 Mo3 117.7(3) . .
Mo9 O27 Sm1 145.9(3) . .
Mo4 O28 Sm2 158.9(3) . .
Mo7 O31 Mo8 117.9(3) . .
Co2 O32 Mo7 102.9(2) . .
Co2 O32 Mo8 102.9(2) . .
Mo7 O32 Mo8 93.3(2) . .
Mo7 O34 Sm1 155.6(3) . 1_655
Mo3 O38 Sm2 154.2(3) . 2_666

loop_
_geom_bond_atom_site_label_1
_geom_bond_atom_site_label_2
_geom_bond_distance
_geom_bond_site_symmetry_2
Mo1 O26 1.709(6) .
Mo1 O11 1.722(5) .
Mo1 O21 1.907(5) .
Mo1 O2 2.004(5) .
Mo1 O5 2.222(5) .
Mo1 O3 2.286(5) .
Mo1 Co1 2.9859(13) .
Mo2 O35 1.687(6) .
Mo2 O22 1.707(6) .
Mo2 O24 1.929(6) .
Mo2 O9 1.972(6) .
Mo2 O1 2.269(6) .
Mo2 O2 2.297(5) .
Mo3 O18 1.700(7) .
Mo3 O38 1.720(6) .
Mo3 O24 1.931(6) .
Mo3 O13 1.941(6) .
Mo3 O6 2.258(6) .
Mo3 O1 2.268(6) .
Mo4 O30 1.697(6) .
Mo4 O28 1.713(6) .
Mo4 O13 1.926(6) .
Mo4 O16 1.927(5) .
Mo4 O6 2.283(5) .
Mo4 O7 2.322(5) .
Mo5 O25 1.701(6) .
Mo5 O15 1.706(6) .
Mo5 O16 1.920(6) .
Mo5 O20 1.989(5) .
Mo5 O7 2.298(5) .
Mo5 O5 2.333(5) .
Mo5 Co2 3.0056(13) .
Mo6 O29 1.718(6) .
Mo6 O14 1.725(6) .
Mo6 O17 1.874(6) .
Mo6 O7 1.998(5) .
Mo6 O8 2.295(5) .
Mo6 O20 2.300(5) .
Mo6 Co1 3.0028(14) .
Mo7 O33 1.693(6) .
Mo7 O34 1.720(6) .
Mo7 O31 1.916(6) .
Mo7 O17 1.951(6) .
Mo7 O32 2.259(6) .
Mo7 O20 2.360(5) .
Mo8 O37 1.694(7) .
Mo8 O36 1.705(7) .
Mo8 O31 1.942(6) .
Mo8 O19 1.953(6) .
Mo8 O4 2.282(5) .
Mo8 O32 2.288(6) .
Mo9 O12 1.681(6) .
Mo9 O27 1.728(6) .
Mo9 O19 1.897(6) .
Mo9 O21 1.943(6) .
Mo9 O4 2.229(5) .
Mo9 O3 2.363(5) .
Mo10 O23 1.703(6) .
Mo10 O10 1.720(5) .
Mo10 O9 1.886(6) .
Mo10 O3 2.000(5) .
Mo10 O8 2.265(5) .
Mo10 O2 2.307(6) .
Mo10 Co2 3.0105(13) .
Co1 O5 1.871(5) .
Co1 O8 1.873(5) .
Co1 O7 1.896(5) .
Co1 O2 1.899(5) .
Co1 O1 1.932(5) .
Co1 O6 1.950(5) .
Co1 Co2 2.7942(15) .
Co2 O8 1.871(5) .
Co2 O5 1.883(5) .
Co2 O3 1.889(5) .
Co2 O20 1.903(5) .
Co2 O32 1.939(5) .
Co2 O4 1.958(5) .
Sm1 O4W 2.399(6) .
Sm1 O3W 2.405(7) .
Sm1 O1W 2.437(8) .
Sm1 O10 2.448(5) .
Sm1 O5W 2.450(6) .
Sm1 O27 2.456(6) .
Sm1 O34 2.511(6) 1_455
Sm1 O2W 2.557(8) .
Sm1 O11 2.628(6) .
Sm2 O11W 2.430(7) .
Sm2 O9W 2.450(7) .
Sm2 O10W 2.457(7) .
Sm2 O12W 2.461(8) .
Sm2 O28 2.483(6) .
Sm2 O8W 2.483(7) .
Sm2 O6W 2.489(8) .
Sm2 O38 2.526(6) 2_666
Sm2 O7W 2.539(8) .
O34 Sm1 2.511(6) 1_655
O38 Sm2 2.526(6) 2_666

loop_
_geom_torsion_atom_site_label_1
_geom_torsion_atom_site_label_2
_geom_torsion_atom_site_label_3
_geom_torsion_atom_site_label_4
_geom_torsion
_geom_torsion_site_symmetry_1
_geom_torsion_site_symmetry_4
O26 Mo1 Co1 O5 93.7(3) . .
O11 Mo1 Co1 O5 -152.2(3) . .
O21 Mo1 Co1 O5 -12.4(3) . .
O2 Mo1 Co1 O5 -159.5(3) . .
O3 Mo1 Co1 O5 -75.6(3) . .
O26 Mo1 Co1 O8 171.4(3) . .
O11 Mo1 Co1 O8 -74.5(3) . .
O21 Mo1 Co1 O8 65.3(3) . .
O2 Mo1 Co1 O8 -81.8(3) . .
O5 Mo1 Co1 O8 77.7(3) . .
O3 Mo1 Co1 O8 2.1(2) . .
O26 Mo1 Co1 O7 79.9(3) . .
O11 Mo1 Co1 O7 -166.0(4) . .
O21 Mo1 Co1 O7 -26.2(3) . .
O2 Mo1 Co1 O7 -173.3(3) . .
O5 Mo1 Co1 O7 -13.8(3) . .
O3 Mo1 Co1 O7 -89.4(3) . .
O26 Mo1 Co1 O2 -106.8(3) . .
O11 Mo1 Co1 O2 7.3(4) . .
O21 Mo1 Co1 O2 147.1(3) . .
O5 Mo1 Co1 O2 159.5(3) . .
O3 Mo1 Co1 O2 83.9(3) . .
O26 Mo1 Co1 O1 -88.0(3) . .
O11 Mo1 Co1 O1 26.1(3) . .
O21 Mo1 Co1 O1 165.9(3) . .
O2 Mo1 Co1 O1 18.7(3) . .
O5 Mo1 Co1 O1 178.3(3) . .
O3 Mo1 Co1 O1 102.6(3) . .
O26 Mo1 Co1 O6 -5.7(3) . .
O11 Mo1 Co1 O6 108.4(3) . .
O21 Mo1 Co1 O6 -111.8(3) . .
O2 Mo1 Co1 O6 101.0(3) . .
O5 Mo1 Co1 O6 -99.4(3) . .
O3 Mo1 Co1 O6 -175.1(2) . .
O26 Mo1 Co1 Co2 138.7(2) . .
O11 Mo1 Co1 Co2 -107.1(3) . .
O21 Mo1 Co1 Co2 32.7(2) . .
O2 Mo1 Co1 Co2 -114.5(3) . .
O5 Mo1 Co1 Co2 45.0(2) . .
O3 Mo1 Co1 Co2 -30.60(13) . .
O26 Mo1 Co1 Mo6 138.6(2) . .
O11 Mo1 Co1 Mo6 -107.3(3) . .
O21 Mo1 Co1 Mo6 32.5(2) . .
O2 Mo1 Co1 Mo6 -114.7(3) . .
O5 Mo1 Co1 Mo6 44.9(2) . .
O3 Mo1 Co1 Mo6 -30.78(14) . .
O29 Mo6 Co1 O5 -86.4(3) . .
O14 Mo6 Co1 O5 166.4(3) . .
O17 Mo6 Co1 O5 61.3(3) . .
O7 Mo6 Co1 O5 -79.0(3) . .
O8 Mo6 Co1 O5 76.8(3) . .
O20 Mo6 Co1 O5 1.4(2) . .
O29 Mo6 Co1 O8 -163.3(3) . .
O14 Mo6 Co1 O8 89.6(3) . .
O17 Mo6 Co1 O8 -15.5(3) . .
O7 Mo6 Co1 O8 -155.8(3) . .
O20 Mo6 Co1 O8 -75.4(2) . .
O29 Mo6 Co1 O7 -7.4(4) . .
O14 Mo6 Co1 O7 -114.6(3) . .
O17 Mo6 Co1 O7 140.3(3) . .
O8 Mo6 Co1 O7 155.8(3) . .
O20 Mo6 Co1 O7 80.4(3) . .
O29 Mo6 Co1 O2 -179.0(4) . .
O14 Mo6 Co1 O2 73.8(3) . .
O17 Mo6 Co1 O2 -31.3(3) . .
O7 Mo6 Co1 O2 -171.6(3) . .
O8 Mo6 Co1 O2 -15.7(3) . .
O20 Mo6 Co1 O2 -91.2(3) . .
O29 Mo6 Co1 O1 97.3(3) . .
O14 Mo6 Co1 O1 -9.9(3) . .
O17 Mo6 Co1 O1 -115.0(3) . .
O7 Mo6 Co1 O1 104.7(3) . .
O8 Mo6 Co1 O1 -99.4(3) . .
O20 Mo6 Co1 O1 -174.9(2) . .
O29 Mo6 Co1 O6 16.1(3) . .
O14 Mo6 Co1 O6 -91.0(3) . .
O17 Mo6 Co1 O6 163.9(3) . .
O7 Mo6 Co1 O6 23.6(3) . .
O8 Mo6 Co1 O6 179.4(3) . .
O20 Mo6 Co1 O6 104.0(2) . .
O29 Mo6 Co1 Co2 -118.4(3) . .
O14 Mo6 Co1 Co2 134.4(2) . .
O17 Mo6 Co1 Co2 29.3(2) . .
O7 Mo6 Co1 Co2 -111.0(2) . .
O8 Mo6 Co1 Co2 44.9(2) . .
O20 Mo6 Co1 Co2 -30.57(13) . .
O29 Mo6 Co1 Mo1 -118.2(3) . .
O14 Mo6 Co1 Mo1 134.6(2) . .
O17 Mo6 Co1 Mo1 29.5(2) . .
O7 Mo6 Co1 Mo1 -110.8(3) . .
O8 Mo6 Co1 Mo1 45.0(2) . .
O20 Mo6 Co1 Mo1 -30.40(14) . .
O5 Co1 Co2 O8 177.7(3) . .
O7 Co1 Co2 O8 -91.8(3) . .
O2 Co1 Co2 O8 89.0(3) . .
O1 Co1 Co2 O8 5.5(3) . .
O6 Co1 Co2 O8 -172.6(3) . .
Mo1 Co1 Co2 O8 126.0(2) . .
Mo6 Co1 Co2 O8 -54.1(2) . .
O8 Co1 Co2 O5 -177.7(3) . .
O7 Co1 Co2 O5 90.5(3) . .
O2 Co1 Co2 O5 -88.7(3) . .
O1 Co1 Co2 O5 -172.2(3) . .
O6 Co1 Co2 O5 9.7(3) . .
Mo1 Co1 Co2 O5 -51.7(2) . .
Mo6 Co1 Co2 O5 128.2(2) . .
O5 Co1 Co2 O3 88.5(3) . .
O8 Co1 Co2 O3 -89.2(3) . .
O7 Co1 Co2 O3 178.9(2) . .
O2 Co1 Co2 O3 -0.3(2) . .
O1 Co1 Co2 O3 -83.8(3) . .
O6 Co1 Co2 O3 98.2(3) . .
Mo1 Co1 Co2 O3 36.78(16) . .
Mo6 Co1 Co2 O3 -143.36(16) . .
O5 Co1 Co2 O20 -91.6(3) . .
O8 Co1 Co2 O20 90.7(3) . .
O7 Co1 Co2 O20 -1.1(2) . .
O2 Co1 Co2 O20 179.7(2) . .
O1 Co1 Co2 O20 96.2(3) . .
O6 Co1 Co2 O20 -81.9(3) . .
Mo1 Co1 Co2 O20 -143.24(16) . .
Mo6 Co1 Co2 O20 36.63(16) . .
O5 Co1 Co2 O32 -174.0(3) . .
O8 Co1 Co2 O32 8.3(3) . .
O7 Co1 Co2 O32 -83.6(3) . .
O2 Co1 Co2 O32 97.3(3) . .
O1 Co1 Co2 O32 13.7(4) . .
O6 Co1 Co2 O32 -164.3(3) . .
Mo1 Co1 Co2 O32 134.3(2) . .
Mo6 Co1 Co2 O32 -45.8(2) . .
O5 Co1 Co2 O4 4.9(3) . .
O8 Co1 Co2 O4 -172.8(3) . .
O7 Co1 Co2 O4 95.4(3) . .
O2 Co1 Co2 O4 -83.8(3) . .
O1 Co1 Co2 O4 -167.3(3) . .
O6 Co1 Co2 O4 14.6(4) . .
Mo1 Co1 Co2 O4 -46.7(2) . .
Mo6 Co1 Co2 O4 133.1(2) . .
O5 Co1 Co2 Mo5 -54.6(2) . .
O8 Co1 Co2 Mo5 127.7(2) . .
O7 Co1 Co2 Mo5 35.87(17) . .
O2 Co1 Co2 Mo5 -143.32(17) . .
O1 Co1 Co2 Mo5 133.2(2) . .
O6 Co1 Co2 Mo5 -44.9(2) . .
Mo1 Co1 Co2 Mo5 -106.28(4) . .
Mo6 Co1 Co2 Mo5 73.58(3) . .
O5 Co1 Co2 Mo10 125.2(2) . .
O8 Co1 Co2 Mo10 -52.5(2) . .
O7 Co1 Co2 Mo10 -144.36(17) . .
O2 Co1 Co2 Mo10 36.45(17) . .
O1 Co1 Co2 Mo10 -47.1(2) . .
O6 Co1 Co2 Mo10 134.9(3) . .
Mo1 Co1 Co2 Mo10 73.48(3) . .
Mo6 Co1 Co2 Mo10 -106.65(4) . .
O25 Mo5 Co2 O8 162.0(3) . .
O15 Mo5 Co2 O8 -88.7(3) . .
O16 Mo5 Co2 O8 60.2(3) . .
O20 Mo5 Co2 O8 -80.3(3) . .
O7 Mo5 Co2 O8 2.0(2) . .
O5 Mo5 Co2 O8 76.4(3) . .
O25 Mo5 Co2 O5 85.6(3) . .
O15 Mo5 Co2 O5 -165.1(4) . .
O16 Mo5 Co2 O5 -16.2(3) . .
O20 Mo5 Co2 O5 -156.7(3) . .
O7 Mo5 Co2 O5 -74.4(2) . .
O25 Mo5 Co2 O3 69.3(3) . .
O15 Mo5 Co2 O3 178.6(4) . .
O16 Mo5 Co2 O3 -32.5(3) . .
O20 Mo5 Co2 O3 -173.1(3) . .
O7 Mo5 Co2 O3 -90.7(3) . .
O5 Mo5 Co2 O3 -16.3(3) . .
O25 Mo5 Co2 O20 -117.7(3) . .
O15 Mo5 Co2 O20 -8.4(4) . .
O16 Mo5 Co2 O20 140.5(3) . .
O7 Mo5 Co2 O20 82.3(3) . .
O5 Mo5 Co2 O20 156.7(3) . .
O25 Mo5 Co2 O32 -96.7(3) . .
O15 Mo5 Co2 O32 12.6(4) . .
O16 Mo5 Co2 O32 161.5(3) . .
O20 Mo5 Co2 O32 21.0(3) . .
O7 Mo5 Co2 O32 103.4(3) . .
O5 Mo5 Co2 O32 177.7(3) . .
O25 Mo5 Co2 O4 -15.0(3) . .
O15 Mo5 Co2 O4 94.3(3) . .
O16 Mo5 Co2 O4 -116.8(3) . .
O20 Mo5 Co2 O4 102.6(3) . .
O7 Mo5 Co2 O4 -175.0(2) . .
O5 Mo5 Co2 O4 -100.6(3) . .
O25 Mo5 Co2 Co1 130.0(2) . .
O15 Mo5 Co2 Co1 -120.7(3) . .
O16 Mo5 Co2 Co1 28.2(2) . .
O20 Mo5 Co2 Co1 -112.4(2) . .
O7 Mo5 Co2 Co1 -30.02(14) . .
O5 Mo5 Co2 Co1 44.4(2) . .
O25 Mo5 Co2 Mo10 129.7(2) . .
O15 Mo5 Co2 Mo10 -121.0(3) . .
O16 Mo5 Co2 Mo10 27.9(2) . .
O20 Mo5 Co2 Mo10 -112.7(2) . .
O7 Mo5 Co2 Mo10 -30.33(15) . .
O5 Mo5 Co2 Mo10 44.1(2) . .
O23 Mo10 Co2 O8 91.4(3) . .
O10 Mo10 Co2 O8 -158.0(3) . .
O9 Mo10 Co2 O8 -14.3(3) . .
O3 Mo10 Co2 O8 -158.3(3) . .
O2 Mo10 Co2 O8 -75.0(3) . .
O23 Mo10 Co2 O5 169.2(3) . .
O10 Mo10 Co2 O5 -80.2(3) . .
O9 Mo10 Co2 O5 63.4(3) . .
O3 Mo10 Co2 O5 -80.5(3) . .
O8 Mo10 Co2 O5 77.8(3) . .
O2 Mo10 Co2 O5 2.8(2) . .
O23 Mo10 Co2 O3 -110.4(3) . .
O10 Mo10 Co2 O3 0.3(4) . .
O9 Mo10 Co2 O3 143.9(3) . .
O8 Mo10 Co2 O3 158.3(3) . .
O2 Mo10 Co2 O3 83.3(3) . .
O23 Mo10 Co2 O20 76.4(3) . .
O10 Mo10 Co2 O20 -173.0(3) . .
O9 Mo10 Co2 O20 -29.3(3) . .
O3 Mo10 Co2 O20 -173.2(3) . .
O8 Mo10 Co2 O20 -15.0(3) . .
O2 Mo10 Co2 O20 -89.9(3) . .
O23 Mo10 Co2 O32 -7.4(3) . .
O10 Mo10 Co2 O32 103.2(3) . .
O9 Mo10 Co2 O32 -113.1(3) . .
O3 Mo10 Co2 O32 103.0(3) . .
O8 Mo10 Co2 O32 -98.8(3) . .
O2 Mo10 Co2 O32 -173.7(2) . .
O23 Mo10 Co2 O4 -89.5(3) . .
O10 Mo10 Co2 O4 21.1(3) . .
O9 Mo10 Co2 O4 164.8(3) . .
O3 Mo10 Co2 O4 20.8(3) . .
O8 Mo10 Co2 O4 179.1(3) . .
O2 Mo10 Co2 O4 104.2(2) . .
O23 Mo10 Co2 Co1 136.1(2) . .
O10 Mo10 Co2 Co1 -113.3(3) . .
O9 Mo10 Co2 Co1 30.4(2) . .
O3 Mo10 Co2 Co1 -113.5(3) . .
O8 Mo10 Co2 Co1 44.7(2) . .
O2 Mo10 Co2 Co1 -30.23(14) . .
O23 Mo10 Co2 Mo5 136.4(2) . .
O10 Mo10 Co2 Mo5 -113.0(3) . .
O9 Mo10 Co2 Mo5 30.7(2) . .
O3 Mo10 Co2 Mo5 -113.2(3) . .
O8 Mo10 Co2 Mo5 45.0(2) . .
O2 Mo10 Co2 Mo5 -29.92(15) . .
O5 Co1 O1 Mo3 100(3) . .
O8 Co1 O1 Mo3 -174.5(2) . .
O7 Co1 O1 Mo3 -85.6(2) . .
O2 Co1 O1 Mo3 98.0(2) . .
O6 Co1 O1 Mo3 0.5(2) . .
Co2 Co1 O1 Mo3 -178.18(7) . .
Mo1 Co1 O1 Mo3 85.7(2) . .
Mo6 Co1 O1 Mo3 -125.26(18) . .
O5 Co1 O1 Mo2 4(3) . .
O8 Co1 O1 Mo2 89.3(2) . .
O7 Co1 O1 Mo2 178.2(2) . .
O2 Co1 O1 Mo2 1.8(2) . .
O6 Co1 O1 Mo2 -95.7(2) . .
Co2 Co1 O1 Mo2 85.6(3) . .
Mo1 Co1 O1 Mo2 -10.5(3) . .
Mo6 Co1 O1 Mo2 138.52(19) . .
O18 Mo3 O1 Co1 -24.7(10) . .
O38 Mo3 O1 Co1 167.9(3) . .
O24 Mo3 O1 Co1 -88.1(3) . .
O13 Mo3 O1 Co1 73.0(3) . .
O6 Mo3 O1 Co1 -0.5(2) . .
O18 Mo3 O1 Mo2 77.5(9) . .
O38 Mo3 O1 Mo2 -89.9(2) . .
O24 Mo3 O1 Mo2 14.1(2) . .
O13 Mo3 O1 Mo2 175.2(2) . .
O6 Mo3 O1 Mo2 101.7(2) . .
O35 Mo2 O1 Co1 17.8(9) . .
O22 Mo2 O1 Co1 -170.3(3) . .
O24 Mo2 O1 Co1 90.0(3) . .
O9 Mo2 O1 Co1 -77.4(3) . .
O2 Mo2 O1 Co1 -1.6(2) . .
O35 Mo2 O1 Mo3 -86.2(8) . .
O22 Mo2 O1 Mo3 85.6(3) . .
O24 Mo2 O1 Mo3 -14.1(2) . .
O9 Mo2 O1 Mo3 178.5(2) . .
O2 Mo2 O1 Mo3 -105.6(2) . .
O5 Co1 O2 Mo1 15.1(2) . .
O8 Co1 O2 Mo1 98.9(2) . .
O7 Co1 O2 Mo1 50(2) . .
O1 Co1 O2 Mo1 -165.1(3) . .
O6 Co1 O2 Mo1 -81.5(3) . .
Co2 Co1 O2 Mo1 57.18(19) . .
Mo6 Co1 O2 Mo1 110.9(2) . .
O5 Co1 O2 Mo2 178.4(2) . .
O8 Co1 O2 Mo2 -97.7(2) . .
O7 Co1 O2 Mo2 -147(2) . .
O1 Co1 O2 Mo2 -1.8(2) . .
O6 Co1 O2 Mo2 81.8(2) . .
Co2 Co1 O2 Mo2 -139.47(18) . .
Mo1 Co1 O2 Mo2 163.3(4) . .
Mo6 Co1 O2 Mo2 -85.8(3) . .
O5 Co1 O2 Mo10 -88.7(2) . .
O8 Co1 O2 Mo10 -4.9(2) . .
O7 Co1 O2 Mo10 -54(2) . .
O1 Co1 O2 Mo10 91.1(2) . .
O6 Co1 O2 Mo10 174.7(2) . .
Co2 Co1 O2 Mo10 -46.64(16) . .
Mo1 Co1 O2 Mo10 -103.8(3) . .
Mo6 Co1 O2 Mo10 7.1(3) . .
O26 Mo1 O2 Co1 76.2(3) . .
O11 Mo1 O2 Co1 -174.6(3) . .
O21 Mo1 O2 Co1 -63.9(5) . .
O5 Mo1 O2 Co1 -13.0(2) . .
O3 Mo1 O2 Co1 -85.8(2) . .
O26 Mo1 O2 Mo2 -65.0(7) . .
O11 Mo1 O2 Mo2 44.2(7) . .
O21 Mo1 O2 Mo2 154.9(5) . .
O5 Mo1 O2 Mo2 -154.2(7) . .
O3 Mo1 O2 Mo2 133.0(6) . .
Co1 Mo1 O2 Mo2 -141.2(8) . .
O26 Mo1 O2 Mo10 178.6(3) . .
O11 Mo1 O2 Mo10 -72.3(3) . .
O21 Mo1 O2 Mo10 38.4(5) . .
O5 Mo1 O2 Mo10 89.3(2) . .
O3 Mo1 O2 Mo10 16.52(19) . .
Co1 Mo1 O2 Mo10 102.3(3) . .
O35 Mo2 O2 Co1 -171.8(3) . .
O22 Mo2 O2 Co1 38.3(10) . .
O24 Mo2 O2 Co1 -71.1(3) . .
O9 Mo2 O2 Co1 86.6(3) . .
O1 Mo2 O2 Co1 1.6(2) . .
O35 Mo2 O2 Mo1 -30.8(7) . .
O22 Mo2 O2 Mo1 179.3(8) . .
O24 Mo2 O2 Mo1 69.9(6) . .
O9 Mo2 O2 Mo1 -132.4(7) . .
O1 Mo2 O2 Mo1 142.6(7) . .
O35 Mo2 O2 Mo10 88.0(3) . .
O22 Mo2 O2 Mo10 -62.0(9) . .
O24 Mo2 O2 Mo10 -171.3(2) . .
O9 Mo2 O2 Mo10 -13.7(2) . .
O1 Mo2 O2 Mo10 -98.7(2) . .
O23 Mo10 O2 Co1 -1.0(9) . .
O10 Mo10 O2 Co1 173.0(3) . .
O9 Mo10 O2 Co1 -87.2(3) . .
O3 Mo10 O2 Co1 83.3(2) . .
O8 Mo10 O2 Co1 4.3(2) . .
Co2 Mo10 O2 Co1 44.02(17) . .
O23 Mo10 O2 Mo1 -103.3(8) . .
O10 Mo10 O2 Mo1 70.7(3) . .
O9 Mo10 O2 Mo1 170.5(3) . .
O3 Mo10 O2 Mo1 -19.0(2) . .
O8 Mo10 O2 Mo1 -98.0(2) . .
Co2 Mo10 O2 Mo1 -58.24(17) . .
O23 Mo10 O2 Mo2 100.4(8) . .
O10 Mo10 O2 Mo2 -85.6(2) . .
O9 Mo10 O2 Mo2 14.2(2) . .
O3 Mo10 O2 Mo2 -175.3(2) . .
O8 Mo10 O2 Mo2 105.7(2) . .
Co2 Mo10 O2 Mo2 145.45(16) . .
O8 Co2 O3 Mo10 16.2(2) . .
O5 Co2 O3 Mo10 99.8(3) . .
O20 Co2 O3 Mo10 58(2) . .
O32 Co2 O3 Mo10 -79.1(3) . .
O4 Co2 O3 Mo10 -163.4(3) . .
Co1 Co2 O3 Mo10 58.00(19) . .
Mo5 Co2 O3 Mo10 112.4(2) . .
O8 Co2 O3 Mo1 -89.0(2) . .
O5 Co2 O3 Mo1 -5.3(2) . .
O20 Co2 O3 Mo1 -47(2) . .
O32 Co2 O3 Mo1 175.8(2) . .
O4 Co2 O3 Mo1 91.5(2) . .
Co1 Co2 O3 Mo1 -47.13(16) . .
Mo5 Co2 O3 Mo1 7.3(3) . .
Mo10 Co2 O3 Mo1 -105.1(3) . .
O8 Co2 O3 Mo9 -179.7(2) . .
O5 Co2 O3 Mo9 -96.1(2) . .
O20 Co2 O3 Mo9 -138(2) . .
O32 Co2 O3 Mo9 85.0(2) . .
O4 Co2 O3 Mo9 0.7(2) . .
Co1 Co2 O3 Mo9 -137.90(17) . .
Mo5 Co2 O3 Mo9 -83.5(3) . .
Mo10 Co2 O3 Mo9 164.1(3) . .
O23 Mo10 O3 Co2 73.6(3) . .
O10 Mo10 O3 Co2 -179.8(3) . .
O9 Mo10 O3 Co2 -68.8(5) . .
O8 Mo10 O3 Co2 -13.8(2) . .
O2 Mo10 O3 Co2 -86.5(2) . .
O23 Mo10 O3 Mo1 176.8(3) . .
O10 Mo10 O3 Mo1 -76.7(3) . .
O9 Mo10 O3 Mo1 34.3(5) . .
O8 Mo10 O3 Mo1 89.3(2) . .
O2 Mo10 O3 Mo1 16.65(19) . .
Co2 Mo10 O3 Mo1 103.1(3) . .
O23 Mo10 O3 Mo9 -68.4(6) . .
O10 Mo10 O3 Mo9 38.2(6) . .
O9 Mo10 O3 Mo9 149.2(5) . .
O8 Mo10 O3 Mo9 -155.8(7) . .
O2 Mo10 O3 Mo9 131.5(6) . .
Co2 Mo10 O3 Mo9 -142.0(8) . .
O26 Mo1 O3 Co2 8.6(9) . .
O11 Mo1 O3 Co2 179.2(3) . .
O21 Mo1 O3 Co2 -83.6(3) . .
O2 Mo1 O3 Co2 85.0(2) . .
O5 Mo1 O3 Co2 4.8(2) . .
Co1 Mo1 O3 Co2 44.90(17) . .
O26 Mo1 O3 Mo10 -95.6(8) . .
O11 Mo1 O3 Mo10 75.0(3) . .
O21 Mo1 O3 Mo10 172.2(3) . .
O2 Mo1 O3 Mo10 -19.2(2) . .
O5 Mo1 O3 Mo10 -99.4(2) . .
Co1 Mo1 O3 Mo10 -59.31(17) . .
O26 Mo1 O3 Mo9 107.9(8) . .
O11 Mo1 O3 Mo9 -81.5(2) . .
O21 Mo1 O3 Mo9 15.67(19) . .
O2 Mo1 O3 Mo9 -175.7(2) . .
O5 Mo1 O3 Mo9 104.1(2) . .
Co1 Mo1 O3 Mo9 144.18(15) . .
O12 Mo9 O3 Co2 30.1(11) . .
O27 Mo9 O3 Co2 -176.5(3) . .
O19 Mo9 O3 Co2 -75.1(3) . .
O21 Mo9 O3 Co2 84.5(2) . .
O4 Mo9 O3 Co2 -0.7(2) . .
O12 Mo9 O3 Mo10 172.4(9) . .
O27 Mo9 O3 Mo10 -34.2(6) . .
O19 Mo9 O3 Mo10 67.2(6) . .
O21 Mo9 O3 Mo10 -133.2(7) . .
O4 Mo9 O3 Mo10 141.6(7) . .
O12 Mo9 O3 Mo1 -69.9(11) . .
O27 Mo9 O3 Mo1 83.5(3) . .
O19 Mo9 O3 Mo1 -175.1(2) . .
O21 Mo9 O3 Mo1 -15.56(19) . .
O4 Mo9 O3 Mo1 -100.7(2) . .
O8 Co2 O4 Mo9 -6(3) . .
O5 Co2 O4 Mo9 85.8(2) . .
O3 Co2 O4 Mo9 -0.8(2) . .
O20 Co2 O4 Mo9 175.6(2) . .
O32 Co2 O4 Mo9 -98.2(2) . .
Co1 Co2 O4 Mo9 82.5(3) . .
Mo5 Co2 O4 Mo9 135.96(18) . .
Mo10 Co2 O4 Mo9 -14.2(3) . .
O8 Co2 O4 Mo8 90(3) . .
O5 Co2 O4 Mo8 -177.6(2) . .
O3 Co2 O4 Mo8 95.9(2) . .
O20 Co2 O4 Mo8 -87.8(2) . .
O32 Co2 O4 Mo8 -1.6(2) . .
Co1 Co2 O4 Mo8 179.10(7) . .
Mo5 Co2 O4 Mo8 -127.41(18) . .
Mo10 Co2 O4 Mo8 82.4(2) . .
O12 Mo9 O4 Co2 -171.9(3) . .
O27 Mo9 O4 Co2 11.6(8) . .
O19 Mo9 O4 Co2 88.3(3) . .
O21 Mo9 O4 Co2 -75.0(2) . .
O3 Mo9 O4 Co2 0.7(2) . .
O12 Mo9 O4 Mo8 84.5(3) . .
O27 Mo9 O4 Mo8 -92.0(7) . .
O19 Mo9 O4 Mo8 -15.3(2) . .
O21 Mo9 O4 Mo8 -178.6(2) . .
O3 Mo9 O4 Mo8 -102.9(2) . .
O37 Mo8 O4 Co2 -29.6(9) . .
O36 Mo8 O4 Co2 172.4(3) . .
O31 Mo8 O4 Co2 74.5(3) . .
O19 Mo8 O4 Co2 -88.0(3) . .
O32 Mo8 O4 Co2 1.4(2) . .
O37 Mo8 O4 Mo9 73.5(8) . .
O36 Mo8 O4 Mo9 -84.6(3) . .
O31 Mo8 O4 Mo9 177.5(2) . .
O19 Mo8 O4 Mo9 15.0(2) . .
O32 Mo8 O4 Mo9 104.5(2) . .
O8 Co1 O5 Co2 1.5(2) . .
O7 Co1 O5 Co2 -86.9(2) . .
O2 Co1 O5 Co2 89.6(2) . .
O1 Co1 O5 Co2 88(3) . .
O6 Co1 O5 Co2 -173.6(2) . .
Mo1 Co1 O5 Co2 103.0(3) . .
Mo6 Co1 O5 Co2 -46.91(19) . .
O8 Co1 O5 Mo1 -101.4(2) . .
O7 Co1 O5 Mo1 170.2(2) . .
O2 Co1 O5 Mo1 -13.4(2) . .
O1 Co1 O5 Mo1 -15(3) . .
O6 Co1 O5 Mo1 83.5(2) . .
Co2 Co1 O5 Mo1 -103.0(3) . .
Mo6 Co1 O5 Mo1 -149.88(13) . .
O8 Co1 O5 Mo5 93.1(2) . .
O7 Co1 O5 Mo5 4.7(2) . .
O2 Co1 O5 Mo5 -178.8(2) . .
O1 Co1 O5 Mo5 179(100) . .
O6 Co1 O5 Mo5 -82.0(2) . .
Co2 Co1 O5 Mo5 91.6(2) . .
Mo1 Co1 O5 Mo5 -165.4(3) . .
Mo6 Co1 O5 Mo5 44.68(18) . .
O8 Co2 O5 Co1 -1.5(2) . .
O3 Co2 O5 Co1 -89.2(2) . .
O20 Co2 O5 Co1 87.1(2) . .
O32 Co2 O5 Co1 76(3) . .
O4 Co2 O5 Co1 -176.7(2) . .
Mo5 Co2 O5 Co1 101.9(2) . .
Mo10 Co2 O5 Co1 -49.21(19) . .
O8 Co2 O5 Mo1 93.2(2) . .
O3 Co2 O5 Mo1 5.5(2) . .
O20 Co2 O5 Mo1 -178.2(2) . .
O32 Co2 O5 Mo1 170(3) . .
O4 Co2 O5 Mo1 -81.9(2) . .
Co1 Co2 O5 Mo1 94.8(3) . .
Mo5 Co2 O5 Mo1 -163.3(3) . .
Mo10 Co2 O5 Mo1 45.55(18) . .
O8 Co2 O5 Mo5 -103.5(2) . .
O3 Co2 O5 Mo5 168.8(2) . .
O20 Co2 O5 Mo5 -14.9(2) . .
O32 Co2 O5 Mo5 -26(3) . .
O4 Co2 O5 Mo5 81.4(2) . .
Co1 Co2 O5 Mo5 -101.9(2) . .
Mo10 Co2 O5 Mo5 -151.15(12) . .
O26 Mo1 O5 Co1 -86.6(3) . .
O11 Mo1 O5 Co1 76.2(7) . .
O21 Mo1 O5 Co1 169.4(2) . .
O2 Mo1 O5 Co1 13.1(2) . .
O3 Mo1 O5 Co1 92.2(2) . .
O26 Mo1 O5 Co2 176.4(3) . .
O11 Mo1 O5 Co2 -20.8(8) . .
O21 Mo1 O5 Co2 72.4(3) . .
O2 Mo1 O5 Co2 -84.0(3) . .
O3 Mo1 O5 Co2 -4.8(2) . .
Co1 Mo1 O5 Co2 -97.1(3) . .
O26 Mo1 O5 Mo5 49.9(8) . .
O11 Mo1 O5 Mo5 -147.3(7) . .
O21 Mo1 O5 Mo5 -54.1(7) . .
O2 Mo1 O5 Mo5 149.5(8) . .
O3 Mo1 O5 Mo5 -131.3(8) . .
Co1 Mo1 O5 Mo5 136.5(8) . .
O25 Mo5 O5 Co1 172.0(3) . .
O15 Mo5 O5 Co1 -37.1(12) . .
O16 Mo5 O5 Co1 69.9(2) . .
O20 Mo5 O5 Co1 -81.7(2) . .
O7 Mo5 O5 Co1 -4.2(2) . .
Co2 Mo5 O5 Co1 -96.4(3) . .
O25 Mo5 O5 Co2 -91.6(3) . .
O15 Mo5 O5 Co2 59.3(12) . .
O16 Mo5 O5 Co2 166.2(2) . .
O20 Mo5 O5 Co2 14.7(2) . .
O7 Mo5 O5 Co2 92.2(2) . .
O25 Mo5 O5 Mo1 36.6(7) . .
O15 Mo5 O5 Mo1 -172.4(10) . .
O16 Mo5 O5 Mo1 -65.5(7) . .
O20 Mo5 O5 Mo1 143.0(8) . .
O7 Mo5 O5 Mo1 -139.6(8) . .
Co2 Mo5 O5 Mo1 128.2(8) . .
O5 Co1 O6 Mo3 -175.3(2) . .
O8 Co1 O6 Mo3 88(3) . .
O7 Co1 O6 Mo3 97.8(2) . .
O2 Co1 O6 Mo3 -86.9(2) . .
O1 Co1 O6 Mo3 -0.5(2) . .
Co2 Co1 O6 Mo3 178.15(7) . .
Mo1 Co1 O6 Mo3 -127.75(18) . .
Mo6 Co1 O6 Mo3 82.7(2) . .
O5 Co1 O6 Mo4 88.2(2) . .
O8 Co1 O6 Mo4 -9(3) . .
O7 Co1 O6 Mo4 1.4(2) . .
O2 Co1 O6 Mo4 176.7(2) . .
O1 Co1 O6 Mo4 -97.0(2) . .
Co2 Co1 O6 Mo4 81.7(3) . .
Mo1 Co1 O6 Mo4 135.81(17) . .
Mo6 Co1 O6 Mo4 -13.8(3) . .
O18 Mo3 O6 Co1 173.1(3) . .
O38 Mo3 O6 Co1 -32.0(8) . .
O24 Mo3 O6 Co1 74.4(3) . .
O13 Mo3 O6 Co1 -86.8(3) . .
O1 Mo3 O6 Co1 0.5(2) . .
O18 Mo3 O6 Mo4 -84.6(3) . .
O38 Mo3 O6 Mo4 70.3(7) . .
O24 Mo3 O6 Mo4 176.8(2) . .
O13 Mo3 O6 Mo4 15.5(2) . .
O1 Mo3 O6 Mo4 102.8(2) . .
O30 Mo4 O6 Co1 -172.4(3) . .
O28 Mo4 O6 Co1 25.1(8) . .
O13 Mo4 O6 Co1 88.2(3) . .
O16 Mo4 O6 Co1 -75.8(3) . .
O7 Mo4 O6 Co1 -1.2(2) . .
O30 Mo4 O6 Mo3 83.8(3) . .
O28 Mo4 O6 Mo3 -78.8(8) . .
O13 Mo4 O6 Mo3 -15.7(2) . .
O16 Mo4 O6 Mo3 -179.7(2) . .
O7 Mo4 O6 Mo3 -105.1(2) . .
O5 Co1 O7 Mo6 102.1(2) . .
O8 Co1 O7 Mo6 18.2(2) . .
O2 Co1 O7 Mo6 67(2) . .
O1 Co1 O7 Mo6 -77.4(3) . .
O6 Co1 O7 Mo6 -160.9(3) . .
Co2 Co1 O7 Mo6 59.95(18) . .
Mo1 Co1 O7 Mo6 112.3(2) . .
O5 Co1 O7 Mo5 -4.8(2) . .
O8 Co1 O7 Mo5 -88.7(2) . .
O2 Co1 O7 Mo5 -40(2) . .
O1 Co1 O7 Mo5 175.7(2) . .
O6 Co1 O7 Mo5 92.2(2) . .
Co2 Co1 O7 Mo5 -46.95(17) . .
Mo1 Co1 O7 Mo5 5.4(3) . .
Mo6 Co1 O7 Mo5 -106.9(3) . .
O5 Co1 O7 Mo4 -98.4(2) . .
O8 Co1 O7 Mo4 177.8(2) . .
O2 Co1 O7 Mo4 -133(2) . .
O1 Co1 O7 Mo4 82.2(2) . .
O6 Co1 O7 Mo4 -1.4(2) . .
Co2 Co1 O7 Mo4 -140.49(18) . .
Mo1 Co1 O7 Mo4 -88.1(2) . .
Mo6 Co1 O7 Mo4 159.6(3) . .
O29 Mo6 O7 Co1 174.3(3) . .
O14 Mo6 O7 Co1 67.8(3) . .
O17 Mo6 O7 Co1 -73.5(5) . .
O8 Mo6 O7 Co1 -15.3(2) . .
O20 Mo6 O7 Co1 -88.6(2) . .
O29 Mo6 O7 Mo5 -80.0(3) . .
O14 Mo6 O7 Mo5 173.5(2) . .
O17 Mo6 O7 Mo5 32.2(5) . .
O8 Mo6 O7 Mo5 90.4(2) . .
O20 Mo6 O7 Mo5 17.16(19) . .
Co1 Mo6 O7 Mo5 105.7(3) . .
O29 Mo6 O7 Mo4 37.1(6) . .
O14 Mo6 O7 Mo4 -69.4(6) . .
O17 Mo6 O7 Mo4 149.3(5) . .
O8 Mo6 O7 Mo4 -152.5(6) . .
O20 Mo6 O7 Mo4 134.3(6) . .
Co1 Mo6 O7 Mo4 -137.2(7) . .
O25 Mo5 O7 Co1 -4.3(7) . .
O15 Mo5 O7 Co1 177.3(3) . .
O16 Mo5 O7 Co1 -86.4(3) . .
O20 Mo5 O7 Co1 84.7(2) . .
O5 Mo5 O7 Co1 4.2(2) . .
Co2 Mo5 O7 Co1 44.66(18) . .
O25 Mo5 O7 Mo6 -108.9(5) . .
O15 Mo5 O7 Mo6 72.7(3) . .
O16 Mo5 O7 Mo6 168.9(3) . .
O20 Mo5 O7 Mo6 -19.9(2) . .
O5 Mo5 O7 Mo6 -100.5(2) . .
Co2 Mo5 O7 Mo6 -59.97(17) . .
O25 Mo5 O7 Mo4 97.7(5) . .
O15 Mo5 O7 Mo4 -80.7(3) . .
O16 Mo5 O7 Mo4 15.6(2) . .
O20 Mo5 O7 Mo4 -173.3(2) . .
O5 Mo5 O7 Mo4 106.1(2) . .
Co2 Mo5 O7 Mo4 146.66(16) . .
O30 Mo4 O7 Co1 30.3(10) . .
O28 Mo4 O7 Co1 -170.3(3) . .
O13 Mo4 O7 Co1 -71.3(3) . .
O16 Mo4 O7 Co1 87.2(3) . .
O6 Mo4 O7 Co1 1.2(2) . .
O30 Mo4 O7 Mo6 167.4(8) . .
O28 Mo4 O7 Mo6 -33.2(6) . .
O13 Mo4 O7 Mo6 65.8(5) . .
O16 Mo4 O7 Mo6 -135.7(6) . .
O6 Mo4 O7 Mo6 138.3(6) . .
O30 Mo4 O7 Mo5 -72.5(9) . .
O28 Mo4 O7 Mo5 86.9(2) . .
O13 Mo4 O7 Mo5 -174.0(2) . .
O16 Mo4 O7 Mo5 -15.6(2) . .
O6 Mo4 O7 Mo5 -101.5(2) . .
O5 Co2 O8 Co1 1.5(2) . .
O3 Co2 O8 Co1 88.6(2) . .
O20 Co2 O8 Co1 -87.7(2) . .
O32 Co2 O8 Co1 -174.4(2) . .
O4 Co2 O8 Co1 94(3) . .
Mo5 Co2 O8 Co1 -47.9(2) . .
Mo10 Co2 O8 Co1 102.6(3) . .
O5 Co2 O8 Mo10 -101.1(2) . .
O3 Co2 O8 Mo10 -14.0(2) . .
O20 Co2 O8 Mo10 169.7(2) . .
O32 Co2 O8 Mo10 83.0(2) . .
O4 Co2 O8 Mo10 -9(3) . .
Co1 Co2 O8 Mo10 -102.6(3) . .
Mo5 Co2 O8 Mo10 -150.48(13) . .
O5 Co2 O8 Mo6 94.5(2) . .
O3 Co2 O8 Mo6 -178.4(2) . .
O20 Co2 O8 Mo6 5.2(2) . .
O32 Co2 O8 Mo6 -81.4(2) . .
O4 Co2 O8 Mo6 -173(3) . .
Co1 Co2 O8 Mo6 92.9(2) . .
Mo5 Co2 O8 Mo6 45.06(18) . .
Mo10 Co2 O8 Mo6 -164.5(3) . .
O5 Co1 O8 Co2 -1.5(2) . .
O7 Co1 O8 Co2 85.9(2) . .
O2 Co1 O8 Co2 -89.4(2) . .
O1 Co1 O8 Co2 -176.3(2) . .
O6 Co1 O8 Co2 96(3) . .
Mo1 Co1 O8 Co2 -48.45(19) . .
Mo6 Co1 O8 Co2 101.4(2) . .
O5 Co1 O8 Mo10 92.9(2) . .
O7 Co1 O8 Mo10 -179.7(2) . .
O2 Co1 O8 Mo10 5.0(2) . .
O1 Co1 O8 Mo10 -81.9(2) . .
O6 Co1 O8 Mo10 -170(3) . .
Co2 Co1 O8 Mo10 94.4(3) . .
Mo1 Co1 O8 Mo10 45.96(18) . .
Mo6 Co1 O8 Mo10 -164.2(3) . .
O5 Co1 O8 Mo6 -102.9(2) . .
O7 Co1 O8 Mo6 -15.5(2) . .
O2 Co1 O8 Mo6 169.2(2) . .
O1 Co1 O8 Mo6 82.3(2) . .
O6 Co1 O8 Mo6 -6(3) . .
Co2 Co1 O8 Mo6 -101.4(2) . .
Mo1 Co1 O8 Mo6 -149.85(13) . .
O23 Mo10 O8 Co2 -88.9(3) . .
O10 Mo10 O8 Co2 58.2(7) . .
O9 Mo10 O8 Co2 168.1(3) . .
O3 Mo10 O8 Co2 13.7(2) . .
O2 Mo10 O8 Co2 92.9(2) . .
O23 Mo10 O8 Co1 173.8(3) . .
O10 Mo10 O8 Co1 -39.1(8) . .
O9 Mo10 O8 Co1 70.8(3) . .
O3 Mo10 O8 Co1 -83.7(2) . .
O2 Mo10 O8 Co1 -4.4(2) . .
Co2 Mo10 O8 Co1 -97.3(3) . .
O23 Mo10 O8 Mo6 43.6(8) . .
O10 Mo10 O8 Mo6 -169.3(7) . .
O9 Mo10 O8 Mo6 -59.5(7) . .
O3 Mo10 O8 Mo6 146.1(8) . .
O2 Mo10 O8 Mo6 -134.6(8) . .
Co2 Mo10 O8 Mo6 132.5(8) . .
O29 Mo6 O8 Co2 -46.2(9) . .
O14 Mo6 O8 Co2 175.2(3) . .
O17 Mo6 O8 Co2 70.1(3) . .
O7 Mo6 O8 Co2 -81.7(2) . .
O20 Mo6 O8 Co2 -4.6(2) . .
Co1 Mo6 O8 Co2 -97.0(3) . .
O29 Mo6 O8 Co1 50.8(9) . .
O14 Mo6 O8 Co1 -87.8(3) . .
O17 Mo6 O8 Co1 167.1(2) . .
O7 Mo6 O8 Co1 15.2(2) . .
O20 Mo6 O8 Co1 92.3(2) . .
O29 Mo6 O8 Mo10 -177.5(7) . .
O14 Mo6 O8 Mo10 43.9(8) . .
O17 Mo6 O8 Mo10 -61.2(7) . .
O7 Mo6 O8 Mo10 146.9(8) . .
O20 Mo6 O8 Mo10 -136.0(8) . .
Co1 Mo6 O8 Mo10 131.7(8) . .
O23 Mo10 O9 Mo2 -178.7(3) . .
O10 Mo10 O9 Mo2 72.0(4) . .
O3 Mo10 O9 Mo2 -36.4(6) . .
O8 Mo10 O9 Mo2 -88.7(3) . .
O2 Mo10 O9 Mo2 -18.6(3) . .
Co2 Mo10 O9 Mo2 -79.9(3) . .
O35 Mo2 O9 Mo10 -67.9(4) . .
O22 Mo2 O9 Mo10 -175.3(3) . .
O24 Mo2 O9 Mo10 67.3(6) . .
O1 Mo2 O9 Mo10 91.5(3) . .
O2 Mo2 O9 Mo10 18.9(3) . .
O23 Mo10 O10 Sm1 97.5(6) . .
O9 Mo10 O10 Sm1 -155.5(5) . .
O3 Mo10 O10 Sm1 -5.4(5) . .
O8 Mo10 O10 Sm1 -48.0(10) . .
O2 Mo10 O10 Sm1 -80.4(5) . .
Co2 Mo10 O10 Sm1 -5.6(7) . .
O4W Sm1 O10 Mo10 62.6(7) . .
O3W Sm1 O10 Mo10 131.2(6) . .
O1W Sm1 O10 Mo10 -144.3(6) . .
O5W Sm1 O10 Mo10 -81.6(6) . .
O27 Sm1 O10 Mo10 -7.5(5) . .
O34 Sm1 O10 Mo10 166.5(4) 1_455 .
O2W Sm1 O10 Mo10 -70.8(6) . .
O11 Sm1 O10 Mo10 58.1(5) . .
O26 Mo1 O11 Sm1 -175.5(4) . .
O21 Mo1 O11 Sm1 -68.2(5) . .
O2 Mo1 O11 Sm1 82.9(5) . .
O5 Mo1 O11 Sm1 22.6(10) . .
O3 Mo1 O11 Sm1 7.6(4) . .
Co1 Mo1 O11 Sm1 78.3(5) . .
O4W Sm1 O11 Mo1 128.6(5) . .
O3W Sm1 O11 Mo1 -131.5(5) . .
O1W Sm1 O11 Mo1 -88.0(6) . .
O10 Sm1 O11 Mo1 -54.6(4) . .
O5W Sm1 O11 Mo1 78.6(5) . .
O27 Sm1 O11 Mo1 47.8(5) . .
O34 Sm1 O11 Mo1 177.3(4) 1_455 .
O2W Sm1 O11 Mo1 -3.5(6) . .
O30 Mo4 O13 Mo3 -69.5(4) . .
O28 Mo4 O13 Mo3 -176.6(3) . .
O16 Mo4 O13 Mo3 51.3(6) . .
O6 Mo4 O13 Mo3 20.8(3) . .
O7 Mo4 O13 Mo3 92.2(3) . .
O18 Mo3 O13 Mo4 68.8(4) . .
O38 Mo3 O13 Mo4 176.8(3) . .
O24 Mo3 O13 Mo4 -57.6(6) . .
O6 Mo3 O13 Mo4 -21.0(3) . .
O1 Mo3 O13 Mo4 -92.8(3) . .
O25 Mo5 O16 Mo4 -174.2(3) . .
O15 Mo5 O16 Mo4 77.5(4) . .
O20 Mo5 O16 Mo4 -36.5(6) . .
O7 Mo5 O16 Mo4 -21.4(3) . .
O5 Mo5 O16 Mo4 -90.4(3) . .
Co2 Mo5 O16 Mo4 -80.3(3) . .
O30 Mo4 O16 Mo5 -174.2(4) . .
O28 Mo4 O16 Mo5 -67.1(4) . .
O13 Mo4 O16 Mo5 64.3(6) . .
O6 Mo4 O16 Mo5 93.4(3) . .
O7 Mo4 O16 Mo5 21.3(3) . .
O29 Mo6 O17 Mo7 75.7(4) . .
O14 Mo6 O17 Mo7 -174.6(3) . .
O7 Mo6 O17 Mo7 -33.8(6) . .
O8 Mo6 O17 Mo7 -89.1(3) . .
O20 Mo6 O17 Mo7 -18.9(3) . .
Co1 Mo6 O17 Mo7 -79.5(3) . .
O33 Mo7 O17 Mo6 -175.7(4) . .
O34 Mo7 O17 Mo6 -69.5(4) . .
O31 Mo7 O17 Mo6 62.1(6) . .
O32 Mo7 O17 Mo6 90.5(3) . .
O20 Mo7 O17 Mo6 18.7(3) . .
O12 Mo9 O19 Mo8 -73.0(4) . .
O27 Mo9 O19 Mo8 177.8(3) . .
O21 Mo9 O19 Mo8 52.9(6) . .
O4 Mo9 O19 Mo8 20.2(3) . .
O3 Mo9 O19 Mo8 92.6(3) . .
O37 Mo8 O19 Mo9 178.1(4) . .
O36 Mo8 O19 Mo9 70.4(4) . .
O31 Mo8 O19 Mo9 -53.7(6) . .
O4 Mo8 O19 Mo9 -20.0(3) . .
O32 Mo8 O19 Mo9 -91.2(3) . .
O8 Co2 O20 Mo5 101.4(2) . .
O5 Co2 O20 Mo5 17.9(2) . .
O3 Co2 O20 Mo5 60(2) . .
O32 Co2 O20 Mo5 -163.0(3) . .
O4 Co2 O20 Mo5 -78.8(2) . .
Co1 Co2 O20 Mo5 59.60(18) . .
Mo10 Co2 O20 Mo5 112.6(2) . .
O8 Co2 O20 Mo6 -5.2(2) . .
O5 Co2 O20 Mo6 -88.7(2) . .
O3 Co2 O20 Mo6 -47(2) . .
O32 Co2 O20 Mo6 90.4(2) . .
O4 Co2 O20 Mo6 174.6(2) . .
Co1 Co2 O20 Mo6 -47.00(16) . .
Mo5 Co2 O20 Mo6 -106.6(3) . .
Mo10 Co2 O20 Mo6 6.0(3) . .
O8 Co2 O20 Mo7 -97.3(2) . .
O5 Co2 O20 Mo7 179.1(2) . .
O3 Co2 O20 Mo7 -139(2) . .
O32 Co2 O20 Mo7 -1.7(2) . .
O4 Co2 O20 Mo7 82.5(2) . .
Co1 Co2 O20 Mo7 -139.12(16) . .
Mo5 Co2 O20 Mo7 161.3(3) . .
Mo10 Co2 O20 Mo7 -86.1(2) . .
O25 Mo5 O20 Co2 66.0(3) . .
O15 Mo5 O20 Co2 173.9(3) . .
O16 Mo5 O20 Co2 -71.1(4) . .
O7 Mo5 O20 Co2 -86.1(2) . .
O5 Mo5 O20 Co2 -14.8(2) . .
O25 Mo5 O20 Mo6 169.3(2) . .
O15 Mo5 O20 Mo6 -82.7(3) . .
O16 Mo5 O20 Mo6 32.3(5) . .
O7 Mo5 O20 Mo6 17.25(19) . .
O5 Mo5 O20 Mo6 88.5(2) . .
Co2 Mo5 O20 Mo6 103.4(3) . .
O25 Mo5 O20 Mo7 -72.6(6) . .
O15 Mo5 O20 Mo7 35.4(6) . .
O16 Mo5 O20 Mo7 150.3(5) . .
O7 Mo5 O20 Mo7 135.3(6) . .
O5 Mo5 O20 Mo7 -153.4(6) . .
Co2 Mo5 O20 Mo7 -138.6(7) . .
O29 Mo6 O20 Co2 173.5(3) . .
O14 Mo6 O20 Co2 4.1(7) . .
O17 Mo6 O20 Co2 -87.2(3) . .
O7 Mo6 O20 Co2 84.2(2) . .
O8 Mo6 O20 Co2 4.5(2) . .
Co1 Mo6 O20 Co2 44.50(17) . .
O29 Mo6 O20 Mo5 69.3(3) . .
O14 Mo6 O20 Mo5 -100.1(6) . .
O17 Mo6 O20 Mo5 168.6(3) . .
O7 Mo6 O20 Mo5 -20.0(2) . .
O8 Mo6 O20 Mo5 -99.7(2) . .
Co1 Mo6 O20 Mo5 -59.70(17) . .
O29 Mo6 O20 Mo7 -85.8(2) . .
O14 Mo6 O20 Mo7 104.8(6) . .
O17 Mo6 O20 Mo7 13.5(2) . .
O7 Mo6 O20 Mo7 -175.1(2) . .
O8 Mo6 O20 Mo7 105.2(2) . .
Co1 Mo6 O20 Mo7 145.18(15) . .
O33 Mo7 O20 Co2 35.0(9) . .
O34 Mo7 O20 Co2 -172.2(3) . .
O31 Mo7 O20 Co2 -71.7(2) . .
O17 Mo7 O20 Co2 87.1(3) . .
O32 Mo7 O20 Co2 1.5(2) . .
O33 Mo7 O20 Mo5 173.7(8) . .
O34 Mo7 O20 Mo5 -33.6(6) . .
O31 Mo7 O20 Mo5 66.9(6) . .
O17 Mo7 O20 Mo5 -134.3(6) . .
O32 Mo7 O20 Mo5 140.2(6) . .
O33 Mo7 O20 Mo6 -65.2(9) . .
O34 Mo7 O20 Mo6 87.6(2) . .
O31 Mo7 O20 Mo6 -171.9(2) . .
O17 Mo7 O20 Mo6 -13.14(19) . .
O32 Mo7 O20 Mo6 -98.7(2) . .
O26 Mo1 O21 Mo9 177.4(3) . .
O11 Mo1 O21 Mo9 66.7(3) . .
O2 Mo1 O21 Mo9 -43.3(6) . .
O5 Mo1 O21 Mo9 -92.5(3) . .
O3 Mo1 O21 Mo9 -21.4(3) . .
Co1 Mo1 O21 Mo9 -84.7(3) . .
O12 Mo9 O21 Mo1 -171.0(3) . .
O27 Mo9 O21 Mo1 -63.3(3) . .
O19 Mo9 O21 Mo1 62.4(6) . .
O4 Mo9 O21 Mo1 93.9(3) . .
O3 Mo9 O21 Mo1 20.9(2) . .
O35 Mo2 O24 Mo3 179.1(3) . .
O22 Mo2 O24 Mo3 -71.9(4) . .
O9 Mo2 O24 Mo3 43.9(6) . .
O1 Mo2 O24 Mo3 18.8(3) . .
O2 Mo2 O24 Mo3 89.9(3) . .
O18 Mo3 O24 Mo2 177.8(4) . .
O38 Mo3 O24 Mo2 68.1(4) . .
O13 Mo3 O24 Mo2 -55.5(6) . .
O6 Mo3 O24 Mo2 -90.4(3) . .
O1 Mo3 O24 Mo2 -18.8(3) . .
O12 Mo9 O27 Sm1 167.0(6) . .
O19 Mo9 O27 Sm1 -87.8(6) . .
O21 Mo9 O27 Sm1 66.5(7) . .
O4 Mo9 O27 Sm1 -16.6(12) . .
O3 Mo9 O27 Sm1 -6.2(6) . .
O4W Sm1 O27 Mo9 -123.5(7) . .
O3W Sm1 O27 Mo9 -48.0(8) . .
O1W Sm1 O27 Mo9 88.6(7) . .
O10 Sm1 O27 Mo9 15.9(7) . .
O5W Sm1 O27 Mo9 150.7(7) . .
O34 Sm1 O27 Mo9 -158.0(5) 1_455 .
O2W Sm1 O27 Mo9 79.5(7) . .
O11 Sm1 O27 Mo9 -48.9(6) . .
O30 Mo4 O28 Sm2 -35.9(10) . .
O13 Mo4 O28 Sm2 67.2(10) . .
O16 Mo4 O28 Sm2 -136.8(9) . .
O6 Mo4 O28 Sm2 126.0(9) . .
O7 Mo4 O28 Sm2 150.7(9) . .
O11W Sm2 O28 Mo4 -41.2(9) . .
O9W Sm2 O28 Mo4 -121.5(10) . .
O10W Sm2 O28 Mo4 164.4(8) . .
O12W Sm2 O28 Mo4 20.6(11) . .
O8W Sm2 O28 Mo4 163.2(10) . .
O6W Sm2 O28 Mo4 96.9(10) . .
O38 Sm2 O28 Mo4 -89.5(10) 2_666 .
O7W Sm2 O28 Mo4 31.6(9) . .
O33 Mo7 O31 Mo8 -72.0(4) . .
O34 Mo7 O31 Mo8 -179.0(3) . .
O17 Mo7 O31 Mo8 49.4(6) . .
O32 Mo7 O31 Mo8 19.9(3) . .
O20 Mo7 O31 Mo8 90.3(3) . .
O37 Mo8 O31 Mo7 67.5(4) . .
O36 Mo8 O31 Mo7 176.0(4) . .
O19 Mo8 O31 Mo7 -59.5(6) . .
O4 Mo8 O31 Mo7 -91.4(3) . .
O32 Mo8 O31 Mo7 -19.8(3) . .
O8 Co2 O32 Mo7 90.0(3) . .
O5 Co2 O32 Mo7 13(3) . .
O3 Co2 O32 Mo7 178.0(2) . .
O20 Co2 O32 Mo7 1.8(2) . .
O4 Co2 O32 Mo7 -94.9(3) . .
Co1 Co2 O32 Mo7 84.4(3) . .
Mo5 Co2 O32 Mo7 -11.7(3) . .
Mo10 Co2 O32 Mo7 138.2(2) . .
O8 Co2 O32 Mo8 -173.6(2) . .
O5 Co2 O32 Mo8 110(3) . .
O3 Co2 O32 Mo8 -85.5(2) . .
O20 Co2 O32 Mo8 98.2(2) . .
O4 Co2 O32 Mo8 1.6(2) . .
Co1 Co2 O32 Mo8 -179.08(7) . .
Mo5 Co2 O32 Mo8 84.8(2) . .
Mo10 Co2 O32 Mo8 -125.30(18) . .
O33 Mo7 O32 Co2 -171.6(3) . .
O34 Mo7 O32 Co2 17.4(9) . .
O31 Mo7 O32 Co2 89.2(3) . .
O17 Mo7 O32 Co2 -75.7(3) . .
O20 Mo7 O32 Co2 -1.5(2) . .
O33 Mo7 O32 Mo8 84.4(3) . .
O34 Mo7 O32 Mo8 -86.6(7) . .
O31 Mo7 O32 Mo8 -14.8(2) . .
O17 Mo7 O32 Mo8 -179.7(2) . .
O20 Mo7 O32 Mo8 -105.5(2) . .
O37 Mo8 O32 Co2 167.8(3) . .
O36 Mo8 O32 Co2 -31.3(10) . .
O31 Mo8 O32 Co2 -89.3(3) . .
O19 Mo8 O32 Co2 70.4(3) . .
O4 Mo8 O32 Co2 -1.5(2) . .
O37 Mo8 O32 Mo7 -88.1(3) . .
O36 Mo8 O32 Mo7 72.8(9) . .
O31 Mo8 O32 Mo7 14.7(2) . .
O19 Mo8 O32 Mo7 174.5(2) . .
O4 Mo8 O32 Mo7 102.6(2) . .
O33 Mo7 O34 Sm1 0.2(9) . 1_655
O31 Mo7 O34 Sm1 103.9(8) . 1_655
O17 Mo7 O34 Sm1 -99.6(8) . 1_655
O32 Mo7 O34 Sm1 171.0(5) . 1_655
O20 Mo7 O34 Sm1 -171.3(8) . 1_655
O18 Mo3 O38 Sm2 111.1(8) . 2_666
O24 Mo3 O38 Sm2 -144.9(8) . 2_666
O13 Mo3 O38 Sm2 8.5(8) . 2_666
O6 Mo3 O38 Sm2 -42.6(13) . 2_666
O1 Mo3 O38 Sm2 -73.0(8) . 2_666
